data_4117951
loop_
_publ_author_name
'Radu Custelcean'
'Peter V. Bonnesen'
'Nathan C. Duncan'
'Xiaohua Zhang'
'Lori A. Watson'
'Gary Van Berkel'
'Whitney B. Parson'
'Benjamin P. Hay'

_publ_contact_author_email custelceanr@ornl.gov
_publ_contact_author_name 'Radu Custelcean'
_publ_contact_author_phone 865-574-5018
_publ_section_title
;
 Urea-Functionalized M4L6 Cage Receptors: Anion-Templated Self-Assembly
 and Selective Guest Exchange in Aqueous Solutions
;
_journal_name_full 'Journal of the American Chemical Society'
_journal_page_first 8525
_journal_page_last 8534
_journal_paper_doi 10.1021/ja300677w
_journal_volume 134
_journal_year 2012
_chemical_formula_sum 'C188 H216 Mo N36 O23 Zn4'
_chemical_formula_weight 3705.39
_chemical_name_common 2c
_chemical_name_systematic
; 
 ? 
;
_space_group_IT_number 14
_symmetry_cell_setting monoclinic
_symmetry_space_group_name_Hall '-P 2yn'
_symmetry_space_group_name_H-M 'P 1 21/n 1'
_atom_sites_solution_hydrogens geom
_atom_sites_solution_primary direct
_atom_sites_solution_secondary difmap
_audit_creation_method SHELXL-97
_cell_angle_alpha 90.00
_cell_angle_beta 99.977(2)
_cell_angle_gamma 90.00
_cell_formula_units_Z 4
_cell_length_a 19.6334(13)
_cell_length_b 38.328(3)
_cell_length_c 35.902(2)
_cell_measurement_temperature 173(2)
_cell_volume 26608(3)
_computing_structure_refinement 'SHELXL-97 (Sheldrick, 1997)'
_computing_structure_solution 'SHELXS-97 (Sheldrick, 1990)'
_diffrn_ambient_temperature 173(2)
_diffrn_measured_fraction_theta_full 0.999
_diffrn_measured_fraction_theta_max 0.999
_diffrn_radiation_monochromator graphite
_diffrn_radiation_source 'fine-focus sealed tube'
_diffrn_radiation_type MoK\a
_diffrn_radiation_wavelength 0.71073
_diffrn_reflns_av_R_equivalents 0.0851
_diffrn_reflns_av_sigmaI/netI 0.0898
_diffrn_reflns_limit_h_max 21
_diffrn_reflns_limit_h_min -20
_diffrn_reflns_limit_k_max 41
_diffrn_reflns_limit_k_min -41
_diffrn_reflns_limit_l_max 38
_diffrn_reflns_limit_l_min -38
_diffrn_reflns_number 134131
_diffrn_reflns_theta_full 22.50
_diffrn_reflns_theta_max 22.50
_diffrn_reflns_theta_min 1.81
_exptl_absorpt_coefficient_mu 0.454
_exptl_absorpt_correction_T_max 0.9476
_exptl_absorpt_correction_T_min 0.8429
_exptl_absorpt_correction_type multi-scan
_exptl_absorpt_process_details SADABS
_exptl_crystal_density_diffrn 0.925
_exptl_crystal_F_000 7768
_exptl_crystal_size_max 0.39
_exptl_crystal_size_mid 0.28
_exptl_crystal_size_min 0.12
_refine_diff_density_max 1.387
_refine_diff_density_min -0.477
_refine_diff_density_rms 0.111
_refine_ls_extinction_method none
_refine_ls_goodness_of_fit_ref 0.987
_refine_ls_hydrogen_treatment constr
_refine_ls_matrix_type full
_refine_ls_number_parameters 1954
_refine_ls_number_reflns 34759
_refine_ls_number_restraints 0
_refine_ls_restrained_S_all 0.987
_refine_ls_R_factor_all 0.1398
_refine_ls_R_factor_gt 0.1004
_refine_ls_shift/su_max 0.002
_refine_ls_shift/su_mean 0.000
_refine_ls_structure_factor_coef Fsqd
_refine_ls_weighting_details 'calc w=1/[\s^2^(Fo^2^)+(0.2000P)^2^+0.0000P] where P=(Fo^2^+2Fc^2^)/3'
_refine_ls_weighting_scheme calc
_refine_ls_wR_factor_gt 0.2753
_refine_ls_wR_factor_ref 0.2998
_reflns_number_gt 20443
_reflns_number_total 34759
_reflns_threshold_expression >2sigma(I)
_cod_data_source_file ja300677w_si_002_1.cif
_cod_data_source_block 2c
_cod_database_code 4117951

loop_
_symmetry_equiv_pos_as_xyz
'x, y, z'
'-x+1/2, y+1/2, -z+1/2'
'-x, -y, -z'
'x-1/2, -y-1/2, z-1/2'

loop_
_atom_site_label
_atom_site_type_symbol
_atom_site_fract_x
_atom_site_fract_y
_atom_site_fract_z
_atom_site_U_iso_or_equiv
_atom_site_adp_type
_atom_site_occupancy
_atom_site_symmetry_multiplicity
_atom_site_calc_flag
_atom_site_refinement_flags
Mo1 Mo 0.41693(3) 0.208227(17) 0.783687(19) 0.0535(2) Uani 1 1 d .
Zn1 Zn 0.50291(5) 0.32505(2) 0.64407(2) 0.0553(3) Uani 1 1 d .
Zn2 Zn 0.14397(4) 0.08938(2) 0.70168(2) 0.0487(2) Uani 1 1 d .
Zn3 Zn 0.28965(5) 0.31329(2) 0.93027(2) 0.0525(3) Uani 1 1 d .
Zn4 Zn 0.70529(4) 0.09814(2) 0.87939(3) 0.0544(3) Uani 1 1 d .
O1 O 0.3443(3) 0.23214(13) 0.76284(15) 0.0641(14) Uani 1 1 d .
O2 O 0.4826(2) 0.23783(12) 0.80429(14) 0.0611(13) Uani 1 1 d .
O3 O 0.3940(3) 0.18126(13) 0.81885(15) 0.0644(14) Uani 1 1 d .
O4 O 0.4471(2) 0.18261(12) 0.75008(14) 0.0583(13) Uani 1 1 d .
O5 O 0.5329(3) 0.20804(18) 0.94381(19) 0.0915(19) Uani 1 1 d .
O6 O 0.4197(3) 0.35692(16) 0.81484(18) 0.0855(18) Uani 1 1 d .
O7 O 0.3058(4) 0.20433(18) 0.6232(2) 0.108(2) Uani 1 1 d .
O8 O 0.4235(3) 0.05645(15) 0.77496(18) 0.0841(17) Uani 1 1 d .
O9 O 0.6963(3) 0.21684(16) 0.75108(17) 0.0794(17) Uani 1 1 d .
O10 O 0.1441(3) 0.21577(14) 0.82470(16) 0.0695(15) Uani 1 1 d .
N1 N 0.5879(3) 0.32249(16) 0.61420(17) 0.0605(17) Uani 1 1 d .
N2 N 0.5187(3) 0.26977(15) 0.63819(16) 0.0520(15) Uani 1 1 d .
N3 N 0.5066(4) 0.38002(16) 0.6537(2) 0.0629(17) Uani 1 1 d .
N4 N 0.5639(3) 0.32935(15) 0.70040(17) 0.0542(16) Uani 1 1 d .
N5 N 0.4208(4) 0.32443(17) 0.59532(17) 0.0670(19) Uani 1 1 d .
N6 N 0.4079(3) 0.31764(14) 0.66777(16) 0.0501(15) Uani 1 1 d .
N7 N 0.1510(3) 0.03642(15) 0.72198(18) 0.0534(15) Uani 1 1 d .
N8 N 0.1924(3) 0.09461(15) 0.76172(15) 0.0462(14) Uani 1 1 d .
N9 N 0.0431(3) 0.09821(17) 0.71480(16) 0.0528(15) Uani 1 1 d .
N10 N 0.1314(3) 0.14582(15) 0.69788(16) 0.0524(15) Uani 1 1 d .
N11 N 0.1106(3) 0.07965(14) 0.64251(17) 0.0506(15) Uani 1 1 d .
N12 N 0.2373(3) 0.09040(14) 0.67864(18) 0.0503(15) Uani 1 1 d .
N13 N 0.1894(3) 0.30116(17) 0.93995(18) 0.0613(17) Uani 1 1 d .
N14 N 0.2862(3) 0.25663(15) 0.92796(15) 0.0515(15) Uani 1 1 d .
N15 N 0.3344(4) 0.31270(17) 0.98882(18) 0.0675(19) Uani 1 1 d .
N16 N 0.3984(3) 0.31514(15) 0.92915(18) 0.0563(16) Uani 1 1 d .
N17 N 0.2783(3) 0.36847(15) 0.92579(17) 0.0542(16) Uani 1 1 d .
N18 N 0.2518(3) 0.32143(14) 0.87071(16) 0.0476(14) Uani 1 1 d .
N19 N 0.7191(4) 0.09192(16) 0.93919(18) 0.0616(17) Uani 1 1 d .
N20 N 0.6008(3) 0.09479(16) 0.89137(18) 0.0569(16) Uani 1 1 d .
N21 N 0.8107(3) 0.10867(15) 0.87645(17) 0.0548(16) Uani 1 1 d .
N22 N 0.7101(3) 0.15428(14) 0.87958(15) 0.0461(14) Uani 1 1 d .
N23 N 0.7110(3) 0.04526(16) 0.8634(2) 0.0602(17) Uani 1 1 d .
N24 N 0.6701(3) 0.09862(16) 0.81786(17) 0.0531(15) Uani 1 1 d .
N25 N 0.4219(3) 0.10615(18) 0.8079(2) 0.0701(19) Uani 1 1 d .
H25 H 0.4250 0.1290 0.8076 0.084 Uiso 1 1 calc R
N26 N 0.4325(3) 0.10849(17) 0.7458(2) 0.0647(18) Uani 1 1 d .
H26 H 0.4384 0.1311 0.7488 0.078 Uiso 1 1 calc R
N27 N 0.6098(3) 0.24431(17) 0.77482(18) 0.0646(17) Uani 1 1 d .
H27 H 0.5677 0.2425 0.7799 0.078 Uiso 1 1 calc R
N28 N 0.5966(3) 0.18820(18) 0.75338(19) 0.0661(18) Uani 1 1 d .
H28 H 0.5581 0.1881 0.7628 0.079 Uiso 1 1 calc R
N29 N 0.5377(3) 0.21893(18) 0.88191(19) 0.0661(18) Uani 1 1 d .
H29 H 0.5160 0.2172 0.8584 0.079 Uiso 1 1 calc R
N30 N 0.4442(4) 0.19181(19) 0.8986(2) 0.0724(19) Uani 1 1 d .
H30 H 0.4284 0.1903 0.8742 0.087 Uiso 1 1 calc R
N31 N 0.4905(4) 0.31003(19) 0.8312(2) 0.074(2) Uani 1 1 d .
H31 H 0.5036 0.2895 0.8240 0.088 Uiso 1 1 calc R
N32 N 0.3982(4) 0.30747(18) 0.7828(2) 0.075(2) Uani 1 1 d .
H32 H 0.4120 0.2860 0.7794 0.090 Uiso 1 1 calc R
N33 N 0.2145(3) 0.24175(16) 0.78936(17) 0.0591(16) Uani 1 1 d .
H33 H 0.2518 0.2398 0.7790 0.071 Uiso 1 1 calc R
N34 N 0.2455(3) 0.19007(17) 0.8180(2) 0.0659(18) Uani 1 1 d .
H34 H 0.2834 0.1917 0.8082 0.079 Uiso 1 1 calc R
N35 N 0.2903(4) 0.21703(18) 0.6829(2) 0.0729(19) Uani 1 1 d .
H35 H 0.3106 0.2179 0.7067 0.087 Uiso 1 1 calc R
N36 N 0.3899(4) 0.19336(18) 0.6726(2) 0.0716(19) Uani 1 1 d .
H36 H 0.4021 0.1930 0.6974 0.086 Uiso 1 1 calc R
C1 C 0.6225(5) 0.3498(2) 0.6034(3) 0.082(3) Uani 1 1 d .
H1 H 0.6052 0.3726 0.6065 0.098 Uiso 1 1 calc R
C2 C 0.6820(5) 0.3466(2) 0.5881(3) 0.083(3) Uani 1 1 d .
H2 H 0.7049 0.3668 0.5814 0.099 Uiso 1 1 calc R
C3 C 0.7087(4) 0.3135(2) 0.5826(2) 0.068(2) Uani 1 1 d .
C4 C 0.6705(5) 0.2859(2) 0.5934(3) 0.075(2) Uani 1 1 d .
H4 H 0.6858 0.2627 0.5903 0.090 Uiso 1 1 calc R
C5 C 0.6109(4) 0.2911(2) 0.6086(2) 0.060(2) Uani 1 1 d .
C6 C 0.5691(4) 0.2617(2) 0.6195(2) 0.063(2) Uani 1 1 d .
C7 C 0.5786(7) 0.2277(3) 0.6100(4) 0.139(5) Uani 1 1 d .
H7 H 0.6123 0.2223 0.5948 0.167 Uiso 1 1 calc R
C8 C 0.5409(7) 0.2017(2) 0.6219(4) 0.126(5) Uani 1 1 d .
H8 H 0.5519 0.1780 0.6178 0.151 Uiso 1 1 calc R
C9 C 0.4870(5) 0.2097(2) 0.6398(3) 0.071(2) Uani 1 1 d .
C10 C 0.4787(4) 0.24433(18) 0.64719(19) 0.0514(18) Uani 1 1 d .
H10 H 0.4416 0.2506 0.6597 0.062 Uiso 1 1 calc R
C11 C 0.4303(6) 0.3254(2) 0.5587(3) 0.086(3) Uani 1 1 d .
H11 H 0.4735 0.3328 0.5529 0.104 Uiso 1 1 calc R
C12 C 0.3769(8) 0.3154(3) 0.5295(3) 0.099(4) Uani 1 1 d .
H12 H 0.3847 0.3171 0.5042 0.119 Uiso 1 1 calc R
C13 C 0.3168(6) 0.3039(3) 0.5353(3) 0.086(3) Uani 1 1 d .
C14 C 0.3087(6) 0.3043(2) 0.5727(3) 0.083(3) Uani 1 1 d .
H14 H 0.2658 0.2968 0.5788 0.099 Uiso 1 1 calc R
C15 C 0.3600(5) 0.31518(19) 0.6017(2) 0.060(2) Uani 1 1 d .
C16 C 0.3500(4) 0.31585(18) 0.6413(2) 0.055(2) Uani 1 1 d .
C17 C 0.2861(4) 0.3164(2) 0.6520(2) 0.065(2) Uani 1 1 d .
H17 H 0.2453 0.3159 0.6334 0.078 Uiso 1 1 calc R
C18 C 0.2817(4) 0.31779(19) 0.6898(3) 0.062(2) Uani 1 1 d .
H18 H 0.2376 0.3183 0.6972 0.075 Uiso 1 1 calc R
C19 C 0.3407(4) 0.31846(18) 0.7173(2) 0.0547(19) Uani 1 1 d .
C20 C 0.4028(4) 0.31807(18) 0.7039(2) 0.0558(19) Uani 1 1 d .
H20 H 0.4444 0.3181 0.7220 0.067 Uiso 1 1 calc R
C21 C 0.4797(5) 0.4036(2) 0.6297(3) 0.085(3) Uani 1 1 d .
H21 H 0.4570 0.3957 0.6056 0.102 Uiso 1 1 calc R
C22 C 0.4813(6) 0.4386(3) 0.6361(4) 0.097(3) Uani 1 1 d .
H22 H 0.4611 0.4543 0.6169 0.116 Uiso 1 1 calc R
C23 C 0.5116(6) 0.4503(2) 0.6697(3) 0.085(3) Uani 1 1 d .
C24 C 0.5415(6) 0.4255(2) 0.6956(3) 0.098(3) Uani 1 1 d .
H24 H 0.5649 0.4329 0.7197 0.118 Uiso 1 1 calc R
C25 C 0.5382(5) 0.38999(19) 0.6871(3) 0.066(2) Uani 1 1 d .
C26 C 0.5681(4) 0.36190(19) 0.7140(2) 0.056(2) Uani 1 1 d .
C27 C 0.5987(6) 0.3673(2) 0.7495(3) 0.086(3) Uani 1 1 d .
H27A H 0.6040 0.3906 0.7586 0.103 Uiso 1 1 calc R
C28 C 0.6230(5) 0.3406(3) 0.7732(3) 0.085(3) Uani 1 1 d .
H28A H 0.6418 0.3452 0.7989 0.102 Uiso 1 1 calc R
C29 C 0.6201(4) 0.3060(2) 0.7595(2) 0.059(2) Uani 1 1 d .
C30 C 0.5880(4) 0.3029(2) 0.7229(2) 0.0541(19) Uani 1 1 d .
H30A H 0.5822 0.2801 0.7126 0.065 Uiso 1 1 calc R
C31 C 0.0457(5) 0.0743(2) 0.6242(3) 0.071(2) Uani 1 1 d .
H31A H 0.0112 0.0703 0.6392 0.085 Uiso 1 1 calc R
C32 C 0.0252(4) 0.0741(2) 0.5861(2) 0.068(2) Uani 1 1 d .
H32A H -0.0216 0.0693 0.5755 0.081 Uiso 1 1 calc R
C33 C 0.0734(4) 0.0809(2) 0.5627(2) 0.060(2) Uani 1 1 d .
C34 C 0.1393(4) 0.08740(18) 0.5807(2) 0.057(2) Uani 1 1 d .
H34A H 0.1736 0.0929 0.5660 0.069 Uiso 1 1 calc R
C35 C 0.1581(4) 0.08617(17) 0.6202(2) 0.0481(18) Uani 1 1 d .
C36 C 0.2303(4) 0.09017(16) 0.6411(2) 0.0451(17) Uani 1 1 d .
C37 C 0.2865(4) 0.0933(2) 0.6231(2) 0.064(2) Uani 1 1 d .
H37 H 0.2810 0.0950 0.5963 0.077 Uiso 1 1 calc R
C38 C 0.3526(4) 0.09391(19) 0.6458(2) 0.062(2) Uani 1 1 d .
H38 H 0.3923 0.0948 0.6340 0.074 Uiso 1 1 calc R
C39 C 0.3611(4) 0.09325(17) 0.6841(2) 0.0508(18) Uani 1 1 d .
C40 C 0.3010(4) 0.09174(17) 0.6990(2) 0.0503(18) Uani 1 1 d .
H40 H 0.3052 0.0917 0.7258 0.060 Uiso 1 1 calc R
C41 C 0.1339(4) 0.0090(2) 0.7010(2) 0.065(2) Uani 1 1 d .
H41 H 0.1137 0.0124 0.6752 0.079 Uiso 1 1 calc R
C42 C 0.1437(6) -0.0251(2) 0.7146(3) 0.087(3) Uani 1 1 d .
H42 H 0.1295 -0.0442 0.6983 0.105 Uiso 1 1 calc R
C43 C 0.1743(6) -0.0311(2) 0.7519(3) 0.090(3) Uani 1 1 d .
C44 C 0.1920(6) -0.0007(2) 0.7740(3) 0.090(3) Uani 1 1 d .
H44 H 0.2130 -0.0030 0.7998 0.108 Uiso 1 1 calc R
C45 C 0.1793(4) 0.03254(18) 0.7585(2) 0.056(2) Uani 1 1 d .
C46 C 0.1970(4) 0.06402(17) 0.7812(2) 0.0482(18) Uani 1 1 d .
C47 C 0.2125(4) 0.06339(19) 0.8204(2) 0.057(2) Uani 1 1 d .
H47 H 0.2133 0.0421 0.8339 0.068 Uiso 1 1 calc R
C48 C 0.2268(4) 0.09504(19) 0.8393(2) 0.0530(19) Uani 1 1 d .
H48 H 0.2392 0.0952 0.8661 0.064 Uiso 1 1 calc R
C49 C 0.2231(3) 0.12605(18) 0.8197(2) 0.0479(18) Uani 1 1 d .
C50 C 0.2054(3) 0.12412(18) 0.7807(2) 0.0462(17) Uani 1 1 d .
H50 H 0.2025 0.1453 0.7667 0.055 Uiso 1 1 calc R
C51 C -0.0014(4) 0.0725(2) 0.7187(2) 0.068(2) Uani 1 1 d .
H51 H 0.0111 0.0488 0.7158 0.082 Uiso 1 1 calc R
C52 C -0.0671(4) 0.0809(3) 0.7272(2) 0.074(2) Uani 1 1 d .
H52 H -0.0991 0.0627 0.7292 0.088 Uiso 1 1 calc R
C53 C -0.0857(4) 0.1152(3) 0.7326(2) 0.069(2) Uani 1 1 d .
C54 C -0.0388(4) 0.1403(2) 0.7270(2) 0.066(2) Uani 1 1 d .
H54 H -0.0503 0.1642 0.7290 0.079 Uiso 1 1 calc R
C55 C 0.0242(4) 0.1316(2) 0.7186(2) 0.0550(19) Uani 1 1 d .
C56 C 0.0751(4) 0.15850(19) 0.71036(18) 0.0475(18) Uani 1 1 d .
C57 C 0.0651(4) 0.1945(2) 0.7132(2) 0.061(2) Uani 1 1 d .
H57 H 0.0261 0.2032 0.7227 0.074 Uiso 1 1 calc R
C58 C 0.1116(4) 0.2167(2) 0.7023(2) 0.062(2) Uani 1 1 d .
H58 H 0.1056 0.2411 0.7045 0.075 Uiso 1 1 calc R
C59 C 0.1676(4) 0.20397(19) 0.6880(2) 0.057(2) Uani 1 1 d .
C60 C 0.1747(4) 0.16941(19) 0.6869(2) 0.0528(19) Uani 1 1 d .
H60 H 0.2138 0.1607 0.6775 0.063 Uiso 1 1 calc R
C61 C 0.1429(5) 0.3239(2) 0.9453(2) 0.079(3) Uani 1 1 d .
H61 H 0.1544 0.3479 0.9441 0.094 Uiso 1 1 calc R
C62 C 0.0764(6) 0.3155(3) 0.9528(3) 0.109(4) Uani 1 1 d .
H62 H 0.0434 0.3332 0.9548 0.131 Uiso 1 1 calc R
C63 C 0.0610(6) 0.2803(3) 0.9571(3) 0.099(3) Uani 1 1 d .
C64 C 0.1126(5) 0.2563(2) 0.9515(3) 0.087(3) Uani 1 1 d .
H64 H 0.1041 0.2320 0.9536 0.104 Uiso 1 1 calc R
C65 C 0.1739(4) 0.2668(2) 0.9432(2) 0.064(2) Uani 1 1 d .
C66 C 0.2280(4) 0.2421(2) 0.9372(2) 0.061(2) Uani 1 1 d .
C67 C 0.2259(5) 0.2069(2) 0.9409(2) 0.077(3) Uani 1 1 d .
H67 H 0.1853 0.1964 0.9469 0.092 Uiso 1 1 calc R
C68 C 0.2797(5) 0.1861(2) 0.9362(2) 0.072(2) Uani 1 1 d .
H68 H 0.2758 0.1615 0.9387 0.086 Uiso 1 1 calc R
C69 C 0.3392(4) 0.2001(2) 0.9279(2) 0.059(2) Uani 1 1 d .
C70 C 0.3378(4) 0.2359(2) 0.9231(2) 0.0559(19) Uani 1 1 d .
H70 H 0.3772 0.2465 0.9158 0.067 Uiso 1 1 calc R
C71 C 0.2981(5) 0.3140(2) 1.0182(2) 0.077(3) Uani 1 1 d .
H71 H 0.2490 0.3149 1.0127 0.093 Uiso 1 1 calc R
C72 C 0.3300(7) 0.3142(3) 1.0548(3) 0.103(4) Uani 1 1 d .
H72 H 0.3032 0.3153 1.0744 0.124 Uiso 1 1 calc R
C73 C 0.3988(8) 0.3127(3) 1.0635(3) 0.115(4) Uani 1 1 d .
C74 C 0.4368(7) 0.3114(3) 1.0341(3) 0.112(4) Uani 1 1 d .
H74 H 0.4859 0.3112 1.0395 0.135 Uiso 1 1 calc R
C75 C 0.4024(6) 0.3103(2) 0.9966(2) 0.069(2) Uani 1 1 d .
C76 C 0.4383(5) 0.3111(2) 0.9643(3) 0.068(2) Uani 1 1 d .
C77 C 0.5075(6) 0.3091(3) 0.9671(3) 0.095(3) Uani 1 1 d .
H77 H 0.5361 0.3054 0.9910 0.114 Uiso 1 1 calc R
C78 C 0.5361(5) 0.3125(2) 0.9352(3) 0.080(3) Uani 1 1 d .
H78 H 0.5849 0.3106 0.9375 0.096 Uiso 1 1 calc R
C79 C 0.4984(5) 0.3184(2) 0.9004(2) 0.063(2) Uani 1 1 d .
C80 C 0.4274(4) 0.31904(19) 0.8990(2) 0.059(2) Uani 1 1 d .
H80 H 0.3984 0.3224 0.8752 0.071 Uiso 1 1 calc R
C81 C 0.2983(5) 0.3917(2) 0.9537(2) 0.072(2) Uani 1 1 d .
H81 H 0.3135 0.3831 0.9786 0.086 Uiso 1 1 calc R
C82 C 0.2979(5) 0.4271(2) 0.9480(3) 0.084(3) Uani 1 1 d .
H82 H 0.3139 0.4424 0.9685 0.101 Uiso 1 1 calc R
C83 C 0.2741(5) 0.4407(2) 0.9123(3) 0.080(3) Uani 1 1 d .
C84 C 0.2543(5) 0.4163(2) 0.8851(2) 0.068(2) Uani 1 1 d .
H84 H 0.2390 0.4242 0.8600 0.082 Uiso 1 1 calc R
C85 C 0.2549(4) 0.38173(18) 0.8914(2) 0.0519(19) Uani 1 1 d .
C86 C 0.2325(4) 0.35488(19) 0.8615(2) 0.0507(18) Uani 1 1 d .
C87 C 0.1945(4) 0.3630(2) 0.8272(2) 0.063(2) Uani 1 1 d .
H87 H 0.1819 0.3865 0.8209 0.076 Uiso 1 1 calc R
C88 C 0.1743(4) 0.3358(2) 0.8012(2) 0.065(2) Uani 1 1 d .
H88 H 0.1465 0.3408 0.7774 0.078 Uiso 1 1 calc R
C89 C 0.1945(4) 0.30228(18) 0.81006(19) 0.0466(17) Uani 1 1 d .
C90 C 0.2328(3) 0.29680(18) 0.8448(2) 0.0452(17) Uani 1 1 d .
H90 H 0.2470 0.2736 0.8512 0.054 Uiso 1 1 calc R
C91 C 0.7324(5) 0.0190(2) 0.8869(3) 0.077(2) Uani 1 1 d .
H91 H 0.7456 0.0240 0.9131 0.093 Uiso 1 1 calc R
C92 C 0.7362(6) -0.0145(3) 0.8751(3) 0.103(3) Uani 1 1 d .
H92 H 0.7546 -0.0317 0.8931 0.123 Uiso 1 1 calc R
C93 C 0.7150(5) -0.0243(2) 0.8388(3) 0.087(3) Uani 1 1 d .
C94 C 0.6930(4) 0.0037(2) 0.8142(3) 0.076(2) Uani 1 1 d .
H94 H 0.6795 -0.0006 0.7879 0.091 Uiso 1 1 calc R
C95 C 0.6906(4) 0.0375(2) 0.8276(3) 0.063(2) Uani 1 1 d .
C96 C 0.6662(4) 0.0669(2) 0.8014(2) 0.0551(19) Uani 1 1 d .
C97 C 0.6435(4) 0.0634(2) 0.7625(3) 0.073(2) Uani 1 1 d .
H97 H 0.6412 0.0410 0.7510 0.088 Uiso 1 1 calc R
C98 C 0.6248(4) 0.0922(2) 0.7412(2) 0.067(2) Uani 1 1 d .
H98 H 0.6078 0.0897 0.7150 0.081 Uiso 1 1 calc R
C99 C 0.6300(3) 0.12519(19) 0.7569(2) 0.0490(18) Uani 1 1 d .
C100 C 0.6513(4) 0.1273(2) 0.7960(2) 0.0539(19) Uani 1 1 d .
H100 H 0.6528 0.1496 0.8078 0.065 Uiso 1 1 calc R
C101 C 0.7809(5) 0.0919(2) 0.9631(3) 0.074(2) Uani 1 1 d .
H101 H 0.8223 0.0942 0.9529 0.089 Uiso 1 1 calc R
C102 C 0.7854(5) 0.0886(2) 1.0018(3) 0.078(3) Uani 1 1 d .
H102 H 0.8298 0.0887 1.0173 0.093 Uiso 1 1 calc R
C103 C 0.7303(6) 0.0854(2) 1.0179(3) 0.084(3) Uani 1 1 d .
C104 C 0.6636(5) 0.0865(2) 0.9922(2) 0.072(2) Uani 1 1 d .
H104 H 0.6218 0.0847 1.0020 0.087 Uiso 1 1 calc R
C105 C 0.6616(4) 0.0901(2) 0.9547(2) 0.058(2) Uani 1 1 d .
C106 C 0.5956(4) 0.09058(19) 0.9273(2) 0.056(2) Uani 1 1 d .
C107 C 0.5325(5) 0.0868(2) 0.9378(3) 0.080(3) Uani 1 1 d .
H107 H 0.5293 0.0836 0.9637 0.096 Uiso 1 1 calc R
C108 C 0.4731(5) 0.0877(2) 0.9106(3) 0.081(3) Uani 1 1 d .
H108 H 0.4290 0.0860 0.9179 0.098 Uiso 1 1 calc R
C109 C 0.4779(4) 0.09094(19) 0.8727(2) 0.059(2) Uani 1 1 d .
C110 C 0.5440(4) 0.09489(19) 0.8655(2) 0.060(2) Uani 1 1 d .
H110 H 0.5494 0.0979 0.8399 0.071 Uiso 1 1 calc R
C111 C 0.8622(4) 0.0855(2) 0.8790(2) 0.063(2) Uani 1 1 d .
H111 H 0.8522 0.0616 0.8826 0.075 Uiso 1 1 calc R
C112 C 0.9294(4) 0.0949(2) 0.8766(2) 0.065(2) Uani 1 1 d .
H112 H 0.9642 0.0774 0.8792 0.078 Uiso 1 1 calc R
C113 C 0.9469(4) 0.1292(2) 0.8704(2) 0.064(2) Uani 1 1 d .
C114 C 0.8928(4) 0.1527(2) 0.8683(2) 0.059(2) Uani 1 1 d .
H114 H 0.9015 0.1768 0.8647 0.070 Uiso 1 1 calc R
C115 C 0.8274(4) 0.14231(19) 0.87129(19) 0.0487(18) Uani 1 1 d .
C116 C 0.7690(3) 0.16781(17) 0.87188(18) 0.0432(17) Uani 1 1 d .
C117 C 0.7754(4) 0.2029(2) 0.8658(2) 0.061(2) Uani 1 1 d .
H117 H 0.8163 0.2121 0.8587 0.073 Uiso 1 1 calc R
C118 C 0.7206(4) 0.2247(2) 0.8700(2) 0.062(2) Uani 1 1 d .
H118 H 0.7242 0.2490 0.8657 0.074 Uiso 1 1 calc R
C119 C 0.6614(4) 0.21172(19) 0.8804(2) 0.0524(19) Uani 1 1 d .
C120 C 0.6588(4) 0.17596(19) 0.8838(2) 0.0525(19) Uani 1 1 d .
H120 H 0.6175 0.1660 0.8895 0.063 Uiso 1 1 calc R
C121 C 0.6056(4) 0.2348(2) 0.8891(2) 0.071(2) Uani 1 1 d .
H12A H 0.6165 0.2417 0.9161 0.086 Uiso 1 1 calc R
H12B H 0.6047 0.2563 0.8737 0.086 Uiso 1 1 calc R
C122 C 0.5057(5) 0.2064(2) 0.9104(3) 0.072(2) Uani 1 1 d .
C123 C 0.4022(5) 0.1782(2) 0.9252(3) 0.078(3) Uani 1 1 d .
H12C H 0.4313 0.1767 0.9506 0.093 Uiso 1 1 calc R
H12D H 0.3870 0.1543 0.9174 0.093 Uiso 1 1 calc R
C124 C 0.4382(5) 0.1813(2) 0.6492(3) 0.088(3) Uani 1 1 d .
H12E H 0.4119 0.1719 0.6253 0.105 Uiso 1 1 calc R
H12F H 0.4660 0.1620 0.6623 0.105 Uiso 1 1 calc R
C125 C 0.3282(6) 0.2048(2) 0.6575(3) 0.076(3) Uani 1 1 d .
C126 C 0.2195(5) 0.2287(2) 0.6741(3) 0.090(3) Uani 1 1 d .
H12G H 0.2066 0.2314 0.6463 0.108 Uiso 1 1 calc R
H12H H 0.2160 0.2520 0.6856 0.108 Uiso 1 1 calc R
C127 C 0.6127(4) 0.1572(2) 0.7319(2) 0.070(2) Uani 1 1 d .
H12I H 0.6524 0.1627 0.7193 0.085 Uiso 1 1 calc R
H12J H 0.5725 0.1519 0.7120 0.085 Uiso 1 1 calc R
C128 C 0.6375(4) 0.2164(2) 0.7592(2) 0.0547(19) Uani 1 1 d .
C129 C 0.6472(4) 0.2770(2) 0.7834(2) 0.073(2) Uani 1 1 d .
H12K H 0.6462 0.2833 0.8100 0.088 Uiso 1 1 calc R
H12L H 0.6962 0.2734 0.7810 0.088 Uiso 1 1 calc R
C130 C 0.5285(5) 0.3259(2) 0.8657(3) 0.092(3) Uani 1 1 d .
H13A H 0.5297 0.3515 0.8621 0.111 Uiso 1 1 calc R
H13B H 0.5767 0.3173 0.8698 0.111 Uiso 1 1 calc R
C131 C 0.4366(5) 0.3259(2) 0.8102(3) 0.066(2) Uani 1 1 d .
C132 C 0.3374(5) 0.3189(2) 0.7586(2) 0.068(2) Uani 1 1 d .
H13C H 0.3269 0.3430 0.7658 0.082 Uiso 1 1 calc R
H13D H 0.2984 0.3039 0.7629 0.082 Uiso 1 1 calc R
C133 C 0.2361(4) 0.15999(18) 0.8405(2) 0.0559(19) Uani 1 1 d .
H13E H 0.1967 0.1646 0.8537 0.067 Uiso 1 1 calc R
H13F H 0.2779 0.1573 0.8602 0.067 Uiso 1 1 calc R
C134 C 0.1986(4) 0.2158(2) 0.8115(2) 0.058(2) Uani 1 1 d .
C135 C 0.1730(4) 0.2725(2) 0.7820(2) 0.066(2) Uani 1 1 d .
H13G H 0.1242 0.2664 0.7825 0.079 Uiso 1 1 calc R
H13H H 0.1756 0.2809 0.7562 0.079 Uiso 1 1 calc R
C136 C 0.4309(4) 0.0932(2) 0.7083(3) 0.067(2) Uani 1 1 d .
H13I H 0.4478 0.0689 0.7114 0.080 Uiso 1 1 calc R
H13J H 0.4632 0.1064 0.6952 0.080 Uiso 1 1 calc R
C137 C 0.4254(4) 0.0890(2) 0.7753(3) 0.069(2) Uani 1 1 d .
C138 C 0.4136(4) 0.0902(3) 0.8424(3) 0.084(3) Uani 1 1 d .
H13K H 0.3995 0.0657 0.8373 0.101 Uiso 1 1 calc R
H13L H 0.3757 0.1022 0.8522 0.101 Uiso 1 1 calc R
C139 C 0.2645(6) 0.2931(3) 0.5035(3) 0.106(3) Uiso 1 1 d .
C140 C 0.2884(11) 0.2999(5) 0.4642(6) 0.226(9) Uiso 1 1 d .
H14A H 0.3284 0.2851 0.4622 0.340 Uiso 1 1 calc R
H14B H 0.3012 0.3244 0.4624 0.340 Uiso 1 1 calc R
H14C H 0.2504 0.2942 0.4435 0.340 Uiso 1 1 calc R
C141 C 0.2104(8) 0.3155(4) 0.4969(5) 0.171(6) Uiso 1 1 d .
H14D H 0.1765 0.3071 0.4755 0.256 Uiso 1 1 calc R
H14E H 0.2268 0.3387 0.4910 0.256 Uiso 1 1 calc R
H14F H 0.1886 0.3171 0.5195 0.256 Uiso 1 1 calc R
C142 C 0.2626(11) 0.2538(5) 0.5023(6) 0.227(9) Uiso 1 1 d .
H14G H 0.3100 0.2447 0.5066 0.341 Uiso 1 1 calc R
H14H H 0.2384 0.2461 0.4775 0.341 Uiso 1 1 calc R
H14I H 0.2382 0.2450 0.5220 0.341 Uiso 1 1 calc R
C143 C 0.5147(7) 0.4895(3) 0.6804(4) 0.117(4) Uiso 1 1 d .
C144 C 0.4580(10) 0.5107(5) 0.6558(5) 0.208(8) Uiso 1 1 d .
H14J H 0.4625 0.5083 0.6292 0.312 Uiso 1 1 calc R
H14K H 0.4626 0.5354 0.6632 0.312 Uiso 1 1 calc R
H14L H 0.4126 0.5021 0.6594 0.312 Uiso 1 1 calc R
C145 C 0.5909(8) 0.5021(4) 0.6763(5) 0.177(6) Uiso 1 1 d .
H14M H 0.5990 0.4972 0.6507 0.265 Uiso 1 1 calc R
H14N H 0.6251 0.4896 0.6946 0.265 Uiso 1 1 calc R
H14O H 0.5951 0.5273 0.6812 0.265 Uiso 1 1 calc R
C146 C 0.5002(7) 0.4964(4) 0.7171(4) 0.148(5) Uiso 1 1 d .
H14P H 0.5033 0.5215 0.7220 0.222 Uiso 1 1 calc R
H14Q H 0.5338 0.4841 0.7360 0.222 Uiso 1 1 calc R
H14R H 0.4534 0.4882 0.7186 0.222 Uiso 1 1 calc R
C147 C 0.7735(5) 0.3086(3) 0.5673(3) 0.087(3) Uiso 1 1 d .
C148 C 0.7948(7) 0.3366(4) 0.5454(4) 0.150(5) Uiso 1 1 d .
H14S H 0.8380 0.3303 0.5369 0.225 Uiso 1 1 calc R
H14T H 0.8020 0.3577 0.5609 0.225 Uiso 1 1 calc R
H14U H 0.7588 0.3410 0.5233 0.225 Uiso 1 1 calc R
C149 C 0.7681(7) 0.2772(3) 0.5415(4) 0.136(4) Uiso 1 1 d .
H14V H 0.7543 0.2568 0.5548 0.203 Uiso 1 1 calc R
H14W H 0.8131 0.2728 0.5341 0.203 Uiso 1 1 calc R
H14$ H 0.7335 0.2817 0.5189 0.203 Uiso 1 1 calc R
C150 C 0.8310(9) 0.3004(5) 0.6009(5) 0.184(7) Uiso 1 1 d .
H15A H 0.8165 0.2810 0.6155 0.276 Uiso 1 1 calc R
H15B H 0.8399 0.3210 0.6171 0.276 Uiso 1 1 calc R
H15C H 0.8733 0.2939 0.5915 0.276 Uiso 1 1 calc R
C151 C 0.1854(7) -0.0672(3) 0.7674(4) 0.121(4) Uiso 1 1 d .
C152 C 0.1091(8) -0.0844(4) 0.7629(4) 0.164(6) Uiso 1 1 d .
H15D H 0.1129 -0.1083 0.7728 0.245 Uiso 1 1 calc R
H15E H 0.0880 -0.0849 0.7361 0.245 Uiso 1 1 calc R
H15F H 0.0803 -0.0705 0.7770 0.245 Uiso 1 1 calc R
C153 C 0.2218(10) -0.0678(5) 0.8085(5) 0.220(8) Uiso 1 1 d .
H15G H 0.2275 -0.0921 0.8172 0.329 Uiso 1 1 calc R
H15H H 0.1940 -0.0551 0.8241 0.329 Uiso 1 1 calc R
H15I H 0.2673 -0.0568 0.8105 0.329 Uiso 1 1 calc R
C154 C 0.2319(6) -0.0863(3) 0.7444(3) 0.113(4) Uiso 1 1 d .
H15J H 0.2403 -0.1100 0.7542 0.169 Uiso 1 1 calc R
H15K H 0.2760 -0.0738 0.7464 0.169 Uiso 1 1 calc R
H15L H 0.2093 -0.0872 0.7179 0.169 Uiso 1 1 calc R
C155 C 0.0515(5) 0.0813(2) 0.5207(2) 0.075(2) Uiso 1 1 d .
C156 C 0.0505(9) 0.0469(4) 0.5064(5) 0.184(7) Uiso 1 1 d .
H15M H 0.0960 0.0362 0.5143 0.276 Uiso 1 1 calc R
H15N H 0.0394 0.0475 0.4787 0.276 Uiso 1 1 calc R
H15O H 0.0154 0.0332 0.5163 0.276 Uiso 1 1 calc R
C157 C -0.0166(7) 0.0955(4) 0.5074(4) 0.146(5) Uiso 1 1 d .
H15P H -0.0185 0.1196 0.5164 0.219 Uiso 1 1 calc R
H15Q H -0.0512 0.0814 0.5172 0.219 Uiso 1 1 calc R
H15R H -0.0261 0.0952 0.4797 0.219 Uiso 1 1 calc R
C158 C 0.0979(8) 0.1078(4) 0.5036(5) 0.176(6) Uiso 1 1 d .
H15S H 0.0947 0.1308 0.5152 0.264 Uiso 1 1 calc R
H15T H 0.0821 0.1096 0.4762 0.264 Uiso 1 1 calc R
H15U H 0.1460 0.0998 0.5086 0.264 Uiso 1 1 calc R
C159 C -0.1591(5) 0.1233(2) 0.7417(3) 0.081(3) Uiso 1 1 d .
C160 C -0.1727(5) 0.0994(3) 0.7724(3) 0.091(3) Uiso 1 1 d .
H16A H -0.1700 0.0751 0.7641 0.137 Uiso 1 1 calc R
H16B H -0.2189 0.1040 0.7781 0.137 Uiso 1 1 calc R
H16C H -0.1380 0.1033 0.7951 0.137 Uiso 1 1 calc R
C161 C -0.1633(6) 0.1585(3) 0.7540(3) 0.126(4) Uiso 1 1 d .
H16D H -0.1548 0.1744 0.7339 0.189 Uiso 1 1 calc R
H16E H -0.1286 0.1624 0.7767 0.189 Uiso 1 1 calc R
H16F H -0.2095 0.1629 0.7598 0.189 Uiso 1 1 calc R
C162 C -0.2098(6) 0.1150(3) 0.7057(3) 0.128(4) Uiso 1 1 d .
H16G H -0.2047 0.0906 0.6988 0.191 Uiso 1 1 calc R
H16H H -0.2003 0.1301 0.6852 0.191 Uiso 1 1 calc R
H16I H -0.2572 0.1191 0.7100 0.191 Uiso 1 1 calc R
C163 C 0.2778(6) 0.4787(3) 0.9062(3) 0.112(4) Uiso 1 1 d .
C164 C 0.2608(7) 0.5007(4) 0.9377(4) 0.136(4) Uiso 1 1 d .
H16J H 0.2645 0.5254 0.9314 0.205 Uiso 1 1 calc R
H16K H 0.2932 0.4954 0.9610 0.205 Uiso 1 1 calc R
H16L H 0.2135 0.4956 0.9415 0.205 Uiso 1 1 calc R
C165 C 0.3559(8) 0.4908(4) 0.9094(4) 0.176(6) Uiso 1 1 d .
H16M H 0.3575 0.5160 0.9051 0.265 Uiso 1 1 calc R
H16N H 0.3772 0.4785 0.8904 0.265 Uiso 1 1 calc R
H16O H 0.3812 0.4852 0.9347 0.265 Uiso 1 1 calc R
C166 C 0.2437(6) 0.4899(3) 0.8658(3) 0.124(4) Uiso 1 1 d .
H16P H 0.2479 0.5152 0.8632 0.186 Uiso 1 1 calc R
H16Q H 0.1948 0.4834 0.8613 0.186 Uiso 1 1 calc R
H16R H 0.2671 0.4782 0.8472 0.186 Uiso 1 1 calc R
C167 C -0.0057(7) 0.2677(3) 0.9681(4) 0.118(4) Uiso 1 1 d .
C168 C -0.0399(8) 0.2405(4) 0.9433(5) 0.176(6) Uiso 1 1 d .
H16S H -0.0828 0.2336 0.9518 0.264 Uiso 1 1 calc R
H16T H -0.0093 0.2203 0.9441 0.264 Uiso 1 1 calc R
H16U H -0.0507 0.2494 0.9173 0.264 Uiso 1 1 calc R
C169 C 0.0052(8) 0.2545(4) 1.0083(4) 0.166(6) Uiso 1 1 d .
H16V H 0.0276 0.2727 1.0253 0.249 Uiso 1 1 calc R
H16W H 0.0346 0.2337 1.0104 0.249 Uiso 1 1 calc R
H16$ H -0.0396 0.2486 1.0151 0.249 Uiso 1 1 calc R
C170 C -0.0486(12) 0.2996(6) 0.9739(7) 0.266(11) Uiso 1 1 d .
H17A H -0.0206 0.3159 0.9912 0.399 Uiso 1 1 calc R
H17B H -0.0891 0.2924 0.9846 0.399 Uiso 1 1 calc R
H17C H -0.0640 0.3111 0.9495 0.399 Uiso 1 1 calc R
C171 C 0.4458(12) 0.3095(6) 1.1030(6) 0.202(8) Uiso 1 1 d .
C172 C 0.4129(9) 0.3001(5) 1.1312(5) 0.183(7) Uiso 1 1 d .
H17D H 0.3719 0.2863 1.1210 0.274 Uiso 1 1 calc R
H17E H 0.3987 0.3211 1.1435 0.274 Uiso 1 1 calc R
H17F H 0.4440 0.2862 1.1498 0.274 Uiso 1 1 calc R
C173 C 0.4115(19) 0.3493(10) 1.1184(11) 0.44(2) Uiso 1 1 d .
H17G H 0.4251 0.3688 1.1037 0.653 Uiso 1 1 calc R
H17H H 0.4298 0.3530 1.1453 0.653 Uiso 1 1 calc R
H17I H 0.3610 0.3478 1.1146 0.653 Uiso 1 1 calc R
C174 C 0.5101(6) 0.3306(3) 1.1080(3) 0.117(4) Uiso 1 1 d .
H17J H 0.5247 0.3337 1.0835 0.175 Uiso 1 1 calc R
H17K H 0.5466 0.3185 1.1254 0.175 Uiso 1 1 calc R
H17L H 0.5015 0.3535 1.1186 0.175 Uiso 1 1 calc R
C175 C 1.0190(5) 0.1398(2) 0.8671(3) 0.078(2) Uiso 1 1 d .
C176 C 1.0736(6) 0.1155(3) 0.8893(3) 0.109(3) Uiso 1 1 d .
H3 H 1.0690 0.1155 0.9160 0.163 Uiso 1 1 calc R
H5 H 1.1199 0.1236 0.8867 0.163 Uiso 1 1 calc R
H6 H 1.0667 0.0917 0.8791 0.163 Uiso 1 1 calc R
C177 C 1.0365(6) 0.1756(3) 0.8834(3) 0.111(4) Uiso 1 1 d .
H9 H 1.0335 0.1756 0.9104 0.166 Uiso 1 1 calc R
H13 H 1.0038 0.1927 0.8701 0.166 Uiso 1 1 calc R
H15 H 1.0836 0.1818 0.8803 0.166 Uiso 1 1 calc R
C178 C 1.0243(7) 0.1409(4) 0.8270(3) 0.136(4) Uiso 1 1 d .
H16 H 1.0712 0.1479 0.8243 0.205 Uiso 1 1 calc R
H19 H 0.9909 0.1578 0.8140 0.205 Uiso 1 1 calc R
H23 H 1.0142 0.1177 0.8158 0.205 Uiso 1 1 calc R
C179 C 0.7335(6) 0.0818(3) 1.0601(3) 0.095(3) Uiso 1 1 d .
C180 C 0.7976(9) 0.0920(5) 1.0818(5) 0.191(7) Uiso 1 1 d .
H18A H 0.8338 0.0757 1.0773 0.286 Uiso 1 1 calc R
H18B H 0.7942 0.0917 1.1087 0.286 Uiso 1 1 calc R
H18C H 0.8093 0.1156 1.0745 0.286 Uiso 1 1 calc R
C181 C 0.7223(10) 0.0458(5) 1.0692(5) 0.225(9) Uiso 1 1 d .
H18D H 0.6780 0.0379 1.0547 0.338 Uiso 1 1 calc R
H18E H 0.7214 0.0437 1.0963 0.338 Uiso 1 1 calc R
H18F H 0.7598 0.0314 1.0627 0.338 Uiso 1 1 calc R
C182 C 0.7048(12) 0.1104(6) 1.0768(6) 0.252(10) Uiso 1 1 d .
H18G H 0.6551 0.1116 1.0671 0.378 Uiso 1 1 calc R
H18H H 0.7270 0.1320 1.0705 0.378 Uiso 1 1 calc R
H18I H 0.7126 0.1074 1.1043 0.378 Uiso 1 1 calc R
C183 C 0.7109(7) -0.0615(4) 0.8232(4) 0.127(4) Uiso 1 1 d .
C184 C 0.7810(11) -0.0814(5) 0.8400(6) 0.230(9) Uiso 1 1 d .
H18J H 0.7841 -0.0845 0.8673 0.345 Uiso 1 1 calc R
H18K H 0.8206 -0.0676 0.8350 0.345 Uiso 1 1 calc R
H18L H 0.7815 -0.1042 0.8278 0.345 Uiso 1 1 calc R
C185 C 0.6725(18) -0.0834(9) 0.8437(9) 0.376(18) Uiso 1 1 d .
H18M H 0.6651 -0.0714 0.8668 0.564 Uiso 1 1 calc R
H18N H 0.6982 -0.1050 0.8505 0.564 Uiso 1 1 calc R
H18O H 0.6278 -0.0888 0.8281 0.564 Uiso 1 1 calc R
C186 C 0.7316(13) -0.0649(6) 0.7890(7) 0.273(11) Uiso 1 1 d .
H18P H 0.7544 -0.0434 0.7830 0.410 Uiso 1 1 calc R
H18Q H 0.6913 -0.0694 0.7694 0.410 Uiso 1 1 calc R
H18R H 0.7641 -0.0845 0.7900 0.410 Uiso 1 1 calc R
O1S O 0.6733(6) -0.0297(3) 1.1029(3) 0.191(4) Uiso 1 1 d .
O2S O 0.1900(7) 0.0413(4) 0.9112(4) 0.218(5) Uiso 1 1 d .
O3S O 0.5453(7) 0.1071(3) 0.6368(4) 0.206(5) Uiso 1 1 d .
O4S O 0.7062(7) 0.1669(4) 0.6200(4) 0.230(6) Uiso 1 1 d .
O5S O 0.1091(6) 0.3155(3) 0.6982(3) 0.193(4) Uiso 1 1 d .
O6S O 0.3764(6) 0.1878(3) 0.5569(3) 0.187(4) Uiso 1 1 d .
O7S O 0.1974(6) 0.1765(3) 0.5704(3) 0.177(4) Uiso 1 1 d .
O8S O 0.2645(6) 0.1556(3) 0.5118(3) 0.184(4) Uiso 1 1 d .
O9S O 0.9067(5) 0.2422(3) 0.8311(3) 0.160(3) Uiso 1 1 d .
O10S O 0.2194(4) 0.5819(2) 0.9745(2) 0.135(3) Uiso 1 1 d .
O11S O 0.4478(6) 0.4179(3) 0.8504(3) 0.183(4) Uiso 1 1 d .
O12S O 0.7068(5) 0.3145(2) 0.8753(3) 0.140(3) Uiso 1 1 d .
O13S O 0.1059(6) 0.1623(3) 0.9866(3) 0.192(4) Uiso 1 1 d .
C1S C 0.7206(9) 0.3189(4) 0.9139(5) 0.165(6) Uiso 1 1 d .
C2S C 0.0446(9) 0.1441(5) 0.9983(5) 0.171(6) Uiso 1 1 d .

loop_
_atom_site_aniso_label
_atom_site_aniso_U_11
_atom_site_aniso_U_22
_atom_site_aniso_U_33
_atom_site_aniso_U_23
_atom_site_aniso_U_13
_atom_site_aniso_U_12
Mo1 0.0499(4) 0.0460(4) 0.0667(5) -0.0019(3) 0.0160(3) 0.0016(3)
Zn1 0.0724(6) 0.0387(5) 0.0581(5) 0.0052(4) 0.0207(5) 0.0058(4)
Zn2 0.0451(5) 0.0437(5) 0.0581(5) 0.0010(4) 0.0111(4) -0.0039(4)
Zn3 0.0694(6) 0.0432(5) 0.0445(5) -0.0008(4) 0.0086(4) -0.0023(4)
Zn4 0.0443(5) 0.0502(5) 0.0701(6) 0.0165(4) 0.0136(4) 0.0033(4)
O1 0.060(3) 0.056(3) 0.078(4) -0.001(3) 0.015(3) 0.003(3)
O2 0.051(3) 0.054(3) 0.080(4) -0.008(3) 0.017(3) -0.006(2)
O3 0.049(3) 0.069(3) 0.076(4) -0.003(3) 0.013(3) -0.005(3)
O4 0.052(3) 0.048(3) 0.076(3) -0.004(3) 0.016(3) 0.000(2)
O5 0.091(5) 0.106(5) 0.076(5) -0.008(4) 0.009(4) 0.010(4)
O6 0.096(5) 0.057(4) 0.103(5) -0.012(3) 0.014(4) 0.000(3)
O7 0.141(7) 0.091(5) 0.082(5) 0.003(4) -0.007(5) -0.028(4)
O8 0.087(4) 0.049(4) 0.114(5) 0.001(3) 0.009(4) -0.002(3)
O9 0.047(3) 0.092(4) 0.103(5) -0.005(3) 0.023(3) -0.002(3)
O10 0.053(3) 0.069(4) 0.091(4) 0.011(3) 0.027(3) 0.002(3)
N1 0.078(5) 0.043(4) 0.065(4) -0.002(3) 0.023(4) -0.003(3)
N2 0.064(4) 0.042(4) 0.049(4) -0.002(3) 0.005(3) -0.002(3)
N3 0.080(5) 0.035(4) 0.078(5) 0.006(4) 0.026(4) 0.004(3)
N4 0.061(4) 0.042(4) 0.061(4) -0.003(3) 0.015(3) -0.006(3)
N5 0.094(6) 0.060(4) 0.049(4) 0.016(3) 0.019(4) 0.015(4)
N6 0.061(4) 0.046(4) 0.044(4) 0.004(3) 0.012(3) 0.005(3)
N7 0.065(4) 0.038(4) 0.061(4) -0.002(3) 0.019(3) -0.007(3)
N8 0.043(3) 0.044(4) 0.052(4) -0.006(3) 0.009(3) -0.003(3)
N9 0.036(3) 0.069(4) 0.057(4) -0.004(3) 0.015(3) -0.011(3)
N10 0.052(4) 0.049(4) 0.056(4) 0.000(3) 0.008(3) -0.003(3)
N11 0.047(4) 0.037(3) 0.065(4) -0.001(3) 0.003(3) -0.007(3)
N12 0.046(4) 0.038(3) 0.067(4) 0.003(3) 0.010(3) 0.004(3)
N13 0.070(4) 0.055(4) 0.066(4) 0.010(3) 0.031(4) 0.008(4)
N14 0.063(4) 0.047(4) 0.045(4) 0.005(3) 0.012(3) 0.005(3)
N15 0.096(6) 0.056(4) 0.047(4) -0.002(3) 0.005(4) -0.004(4)
N16 0.061(4) 0.049(4) 0.055(4) 0.002(3) 0.000(4) 0.001(3)
N17 0.071(4) 0.039(3) 0.054(4) -0.009(3) 0.013(3) -0.006(3)
N18 0.057(4) 0.035(3) 0.052(4) -0.002(3) 0.014(3) -0.002(3)
N19 0.066(5) 0.052(4) 0.062(4) 0.012(3) -0.001(4) 0.000(3)
N20 0.047(4) 0.058(4) 0.067(4) 0.016(3) 0.016(3) -0.006(3)
N21 0.055(4) 0.045(4) 0.067(4) 0.011(3) 0.020(3) 0.008(3)
N22 0.038(3) 0.047(3) 0.055(4) 0.007(3) 0.011(3) 0.007(3)
N23 0.059(4) 0.044(4) 0.078(5) 0.016(4) 0.015(4) 0.000(3)
N24 0.043(4) 0.054(4) 0.064(4) 0.014(3) 0.014(3) 0.002(3)
N25 0.055(4) 0.057(4) 0.095(6) 0.013(4) 0.005(4) -0.002(3)
N26 0.059(4) 0.046(4) 0.086(5) 0.012(4) 0.002(4) -0.013(3)
N27 0.056(4) 0.064(4) 0.076(5) 0.007(4) 0.016(3) 0.006(4)
N28 0.052(4) 0.066(5) 0.084(5) 0.014(4) 0.022(4) 0.017(4)
N29 0.057(4) 0.079(5) 0.062(4) -0.001(4) 0.011(4) 0.010(4)
N30 0.073(5) 0.079(5) 0.066(5) -0.003(4) 0.013(4) 0.004(4)
N31 0.074(5) 0.068(5) 0.081(5) -0.006(4) 0.021(4) 0.016(4)
N32 0.119(7) 0.048(4) 0.063(5) 0.002(4) 0.029(5) 0.015(4)
N33 0.057(4) 0.057(4) 0.065(4) -0.012(3) 0.018(3) -0.005(3)
N34 0.053(4) 0.051(4) 0.099(5) -0.014(4) 0.028(4) -0.008(3)
N35 0.070(5) 0.072(5) 0.072(5) 0.009(4) -0.001(4) -0.011(4)
N36 0.079(5) 0.064(5) 0.073(5) 0.004(4) 0.017(4) -0.015(4)
C1 0.108(8) 0.055(5) 0.096(7) -0.002(5) 0.058(6) -0.010(5)
C2 0.094(7) 0.074(6) 0.088(7) -0.020(5) 0.040(6) -0.022(5)
C3 0.065(5) 0.064(6) 0.077(6) 0.001(5) 0.021(5) -0.005(4)
C4 0.086(7) 0.046(5) 0.098(7) 0.006(5) 0.032(5) 0.005(5)
C5 0.062(5) 0.047(5) 0.073(5) 0.002(4) 0.022(4) -0.003(4)
C6 0.064(5) 0.045(5) 0.082(6) -0.012(4) 0.023(5) 0.001(4)
C7 0.147(11) 0.082(8) 0.219(15) -0.017(9) 0.114(11) -0.008(8)
C8 0.145(11) 0.042(5) 0.217(14) -0.014(7) 0.102(11) -0.019(6)
C9 0.091(7) 0.042(5) 0.088(6) -0.005(4) 0.036(5) -0.010(4)
C10 0.062(5) 0.046(5) 0.048(4) -0.007(4) 0.017(4) -0.003(4)
C11 0.113(8) 0.073(6) 0.077(7) 0.007(5) 0.028(6) 0.032(6)
C12 0.137(11) 0.102(8) 0.052(6) 0.012(6) 0.001(7) 0.048(8)
C13 0.086(8) 0.087(7) 0.077(7) -0.008(5) -0.003(6) 0.039(6)
C14 0.104(8) 0.073(6) 0.072(7) 0.006(5) 0.014(6) 0.026(5)
C15 0.079(6) 0.044(4) 0.054(5) -0.001(4) 0.005(5) 0.011(4)
C16 0.068(6) 0.041(4) 0.059(5) -0.004(4) 0.016(5) 0.004(4)
C17 0.064(6) 0.057(5) 0.073(6) -0.004(4) 0.009(5) -0.002(4)
C18 0.058(5) 0.044(4) 0.090(7) 0.004(4) 0.028(5) 0.002(4)
C19 0.068(6) 0.038(4) 0.062(5) -0.001(4) 0.022(5) -0.001(4)
C20 0.066(5) 0.049(4) 0.055(5) -0.002(4) 0.017(4) -0.001(4)
C21 0.109(8) 0.050(6) 0.103(7) 0.010(5) 0.038(6) 0.001(5)
C22 0.120(9) 0.064(7) 0.116(9) 0.024(6) 0.048(8) 0.011(6)
C23 0.118(8) 0.030(5) 0.114(8) 0.010(6) 0.043(7) -0.008(5)
C24 0.148(10) 0.059(6) 0.101(8) -0.006(6) 0.059(7) 0.003(6)
C25 0.083(6) 0.033(5) 0.090(7) -0.002(5) 0.037(5) -0.006(4)
C26 0.072(5) 0.045(5) 0.055(5) -0.016(4) 0.024(4) -0.012(4)
C27 0.131(9) 0.043(5) 0.087(7) -0.015(5) 0.030(6) -0.014(5)
C28 0.101(7) 0.079(7) 0.074(6) -0.029(6) 0.013(5) -0.009(6)
C29 0.057(5) 0.059(5) 0.058(5) -0.004(4) 0.005(4) -0.010(4)
C30 0.057(5) 0.047(5) 0.057(5) -0.012(4) 0.004(4) -0.003(4)
C31 0.071(6) 0.063(5) 0.086(7) 0.002(5) 0.031(5) -0.007(5)
C32 0.064(5) 0.080(6) 0.055(5) -0.006(4) -0.004(4) -0.003(4)
C33 0.064(6) 0.060(5) 0.052(5) 0.008(4) 0.001(4) 0.001(4)
C34 0.074(6) 0.046(4) 0.053(5) 0.000(4) 0.016(4) -0.002(4)
C35 0.047(4) 0.040(4) 0.058(5) 0.001(3) 0.011(4) -0.003(3)
C36 0.057(5) 0.029(4) 0.052(5) -0.003(3) 0.014(4) -0.002(3)
C37 0.066(6) 0.063(5) 0.067(5) -0.013(4) 0.023(5) -0.008(4)
C38 0.050(5) 0.057(5) 0.084(6) -0.014(4) 0.026(5) -0.005(4)
C39 0.046(5) 0.038(4) 0.071(6) -0.003(4) 0.019(4) -0.001(3)
C40 0.057(5) 0.042(4) 0.051(4) -0.003(3) 0.007(4) 0.000(4)
C41 0.086(6) 0.044(5) 0.067(5) -0.001(4) 0.015(4) -0.009(4)
C42 0.139(9) 0.045(5) 0.086(7) -0.012(5) 0.041(6) -0.011(5)
C43 0.179(11) 0.031(5) 0.067(6) 0.007(4) 0.042(6) 0.005(5)
C44 0.144(9) 0.056(6) 0.070(6) 0.006(5) 0.022(6) 0.010(6)
C45 0.075(5) 0.036(4) 0.060(5) 0.004(4) 0.019(4) 0.003(4)
C46 0.058(5) 0.035(4) 0.054(5) -0.007(4) 0.016(4) 0.003(3)
C47 0.074(5) 0.040(4) 0.061(5) 0.002(4) 0.023(4) 0.001(4)
C48 0.052(5) 0.059(5) 0.048(4) -0.004(4) 0.010(4) 0.013(4)
C49 0.031(4) 0.043(4) 0.071(5) -0.006(4) 0.013(3) -0.001(3)
C50 0.045(4) 0.044(4) 0.051(5) 0.005(4) 0.012(3) 0.000(3)
C51 0.061(6) 0.073(6) 0.077(6) 0.007(5) 0.028(4) -0.008(5)
C52 0.051(5) 0.095(7) 0.078(6) 0.017(5) 0.018(4) -0.007(5)
C53 0.052(5) 0.091(7) 0.070(5) 0.016(5) 0.026(4) 0.019(5)
C54 0.062(5) 0.070(6) 0.072(5) 0.014(4) 0.026(4) 0.019(5)
C55 0.063(5) 0.054(5) 0.049(4) 0.000(4) 0.012(4) 0.011(4)
C56 0.050(5) 0.052(5) 0.037(4) -0.001(3) 0.000(3) 0.003(4)
C57 0.063(5) 0.064(6) 0.054(5) -0.016(4) 0.000(4) 0.019(4)
C58 0.071(6) 0.038(4) 0.073(5) -0.002(4) -0.005(5) -0.004(4)
C59 0.053(5) 0.042(5) 0.069(5) 0.008(4) -0.007(4) 0.001(4)
C60 0.049(5) 0.049(5) 0.061(5) 0.000(4) 0.013(4) -0.007(4)
C61 0.092(7) 0.069(6) 0.083(6) 0.000(5) 0.038(6) 0.006(5)
C62 0.128(10) 0.095(8) 0.126(9) 0.019(7) 0.080(8) 0.024(7)
C63 0.101(8) 0.080(7) 0.129(9) 0.023(6) 0.054(7) -0.004(6)
C64 0.092(7) 0.064(6) 0.112(8) -0.006(5) 0.038(6) 0.001(5)
C65 0.059(5) 0.073(6) 0.066(5) 0.011(4) 0.024(4) -0.011(4)
C66 0.077(6) 0.057(5) 0.056(5) -0.004(4) 0.028(4) -0.013(5)
C67 0.095(7) 0.058(6) 0.088(6) -0.001(5) 0.044(5) -0.020(5)
C68 0.097(7) 0.044(5) 0.081(6) -0.003(4) 0.036(5) 0.002(5)
C69 0.073(6) 0.049(5) 0.057(5) -0.003(4) 0.018(4) -0.014(4)
C70 0.066(5) 0.051(5) 0.051(5) 0.005(4) 0.011(4) 0.000(4)
C71 0.113(8) 0.064(6) 0.058(6) -0.001(4) 0.026(6) -0.005(5)
C72 0.144(11) 0.109(9) 0.056(7) -0.018(6) 0.017(7) -0.048(8)
C73 0.143(11) 0.151(11) 0.044(6) 0.008(6) -0.004(7) -0.058(9)
C74 0.118(9) 0.122(10) 0.084(8) 0.014(7) -0.020(7) -0.032(7)
C75 0.109(8) 0.048(5) 0.049(5) -0.010(4) 0.007(5) -0.015(5)
C76 0.062(6) 0.048(5) 0.085(7) -0.014(4) -0.011(5) 0.003(4)
C77 0.090(8) 0.102(8) 0.087(7) -0.010(6) 0.000(6) 0.031(6)
C78 0.057(6) 0.078(6) 0.098(8) -0.021(6) -0.005(6) 0.006(5)
C79 0.073(6) 0.062(5) 0.058(5) -0.011(4) 0.018(5) 0.005(4)
C80 0.057(5) 0.054(5) 0.059(5) -0.004(4) -0.010(4) 0.000(4)
C81 0.093(7) 0.060(6) 0.060(5) -0.008(5) 0.001(5) 0.001(5)
C82 0.100(7) 0.059(6) 0.087(7) -0.017(5) -0.001(6) -0.007(5)
C83 0.104(7) 0.050(5) 0.081(7) -0.001(5) 0.008(6) -0.005(5)
C84 0.095(7) 0.051(5) 0.058(5) -0.001(4) 0.010(5) 0.004(5)
C85 0.063(5) 0.037(4) 0.060(5) 0.002(4) 0.021(4) -0.002(4)
C86 0.053(5) 0.050(5) 0.050(5) 0.001(4) 0.010(4) -0.006(4)
C87 0.076(6) 0.046(5) 0.063(5) 0.010(4) 0.001(4) 0.011(4)
C88 0.082(6) 0.057(5) 0.053(5) -0.004(4) 0.004(4) 0.002(4)
C89 0.049(4) 0.046(4) 0.045(4) -0.001(3) 0.006(4) -0.002(3)
C90 0.040(4) 0.038(4) 0.057(5) 0.002(4) 0.007(4) -0.007(3)
C91 0.079(6) 0.060(6) 0.092(7) 0.005(5) 0.012(5) -0.001(5)
C92 0.130(10) 0.063(7) 0.111(9) 0.020(6) 0.010(7) 0.007(6)
C93 0.101(8) 0.043(5) 0.111(8) 0.007(6) 0.001(6) 0.005(5)
C94 0.071(6) 0.051(5) 0.103(7) 0.002(5) 0.009(5) 0.000(4)
C95 0.055(5) 0.058(6) 0.075(6) 0.009(5) 0.009(4) -0.007(4)
C96 0.044(4) 0.048(5) 0.074(6) 0.003(4) 0.013(4) -0.002(4)
C97 0.074(6) 0.051(5) 0.091(7) -0.009(5) 0.006(5) -0.006(4)
C98 0.069(6) 0.064(6) 0.065(5) 0.006(5) -0.003(4) -0.007(4)
C99 0.033(4) 0.050(5) 0.065(5) 0.009(4) 0.009(3) -0.001(3)
C100 0.050(5) 0.049(5) 0.063(5) 0.009(4) 0.012(4) 0.008(4)
C101 0.076(6) 0.068(6) 0.076(6) 0.018(5) 0.005(5) 0.000(5)
C102 0.086(7) 0.064(6) 0.075(7) 0.023(5) -0.009(5) 0.003(5)
C103 0.118(9) 0.063(6) 0.072(6) 0.012(5) 0.020(6) -0.019(6)
C104 0.071(6) 0.076(6) 0.071(6) 0.005(5) 0.017(5) -0.016(5)
C105 0.061(5) 0.058(5) 0.057(5) 0.015(4) 0.014(4) -0.003(4)
C106 0.057(5) 0.054(5) 0.062(5) 0.007(4) 0.027(4) -0.010(4)
C107 0.083(7) 0.090(7) 0.069(6) 0.007(5) 0.021(5) -0.006(5)
C108 0.059(6) 0.080(6) 0.112(8) 0.011(6) 0.034(6) -0.006(5)
C109 0.056(5) 0.050(5) 0.072(6) 0.006(4) 0.013(4) -0.006(4)
C110 0.048(5) 0.063(5) 0.070(5) 0.019(4) 0.016(4) 0.001(4)
C111 0.052(5) 0.051(5) 0.086(6) 0.009(4) 0.013(4) 0.008(4)
C112 0.046(5) 0.055(5) 0.096(6) -0.002(4) 0.017(4) 0.010(4)
C113 0.047(5) 0.069(6) 0.078(6) 0.000(4) 0.019(4) 0.009(4)
C114 0.053(5) 0.057(5) 0.069(5) 0.001(4) 0.021(4) -0.009(4)
C115 0.050(5) 0.051(5) 0.048(4) 0.001(4) 0.015(3) 0.003(4)
C116 0.043(4) 0.040(4) 0.047(4) 0.006(3) 0.010(3) 0.007(3)
C117 0.051(5) 0.052(5) 0.081(6) 0.005(4) 0.017(4) -0.003(4)
C118 0.063(5) 0.045(4) 0.075(5) 0.005(4) 0.006(4) 0.005(4)
C119 0.054(5) 0.053(5) 0.047(4) 0.002(4) 0.001(4) 0.010(4)
C120 0.042(4) 0.054(5) 0.060(5) 0.005(4) 0.005(4) -0.006(4)
C121 0.072(6) 0.065(5) 0.076(6) -0.003(5) 0.007(5) 0.016(5)
C122 0.073(7) 0.057(5) 0.079(7) -0.007(5) -0.005(6) 0.019(5)
C123 0.096(7) 0.045(5) 0.091(7) 0.001(5) 0.017(6) 0.010(5)
C124 0.110(8) 0.058(6) 0.097(7) -0.014(5) 0.024(6) -0.012(5)
C125 0.103(9) 0.059(6) 0.065(7) 0.003(5) 0.010(6) -0.034(6)
C126 0.099(8) 0.052(5) 0.110(8) 0.014(5) -0.004(6) -0.012(5)
C127 0.059(5) 0.082(6) 0.072(5) 0.015(5) 0.014(4) -0.002(5)
C128 0.046(5) 0.056(5) 0.061(5) 0.015(4) 0.007(4) 0.006(4)
C129 0.066(6) 0.083(6) 0.069(6) -0.001(5) 0.010(4) -0.005(5)
C130 0.076(7) 0.068(6) 0.127(9) -0.018(6) 0.001(6) 0.005(5)
C131 0.091(7) 0.047(5) 0.064(6) -0.005(5) 0.026(5) -0.008(5)
C132 0.086(7) 0.051(5) 0.075(6) -0.014(4) 0.037(5) -0.009(5)
C133 0.053(5) 0.044(4) 0.070(5) -0.008(4) 0.010(4) -0.001(4)
C134 0.062(6) 0.056(5) 0.055(5) -0.014(4) 0.013(4) -0.024(5)
C135 0.073(6) 0.061(5) 0.064(5) -0.008(4) 0.015(4) -0.010(5)
C136 0.049(5) 0.055(5) 0.098(7) 0.004(5) 0.019(5) -0.002(4)
C137 0.049(5) 0.062(6) 0.095(7) -0.006(6) 0.011(5) 0.007(4)
C138 0.055(6) 0.090(7) 0.109(8) 0.004(6) 0.020(5) -0.003(5)

loop_
_atom_type_symbol
_atom_type_description
_atom_type_scat_dispersion_real
_atom_type_scat_dispersion_imag
_atom_type_scat_source
C C 0.0033 0.0016 'International Tables Vol C Tables 4.2.6.8 and 6.1.1.4'
H H 0.0000 0.0000 'International Tables Vol C Tables 4.2.6.8 and 6.1.1.4'
N N 0.0061 0.0033 'International Tables Vol C Tables 4.2.6.8 and 6.1.1.4'
O O 0.0106 0.0060 'International Tables Vol C Tables 4.2.6.8 and 6.1.1.4'
Zn Zn 0.2839 1.4301 'International Tables Vol C Tables 4.2.6.8 and 6.1.1.4'
Mo Mo -1.6832 0.6857 'International Tables Vol C Tables 4.2.6.8 and 6.1.1.4'

loop_
_geom_angle_atom_site_label_1
_geom_angle_atom_site_label_2
_geom_angle_atom_site_label_3
_geom_angle
O4 Mo1 O3 109.2(2)
O4 Mo1 O1 110.4(2)
O3 Mo1 O1 109.0(2)
O4 Mo1 O2 109.9(2)
O3 Mo1 O2 109.6(2)
O1 Mo1 O2 108.8(2)
N3 Zn1 N1 96.8(2)
N3 Zn1 N2 169.8(3)
N1 Zn1 N2 76.6(2)
N3 Zn1 N5 98.1(3)
N1 Zn1 N5 97.5(3)
N2 Zn1 N5 90.5(2)
N3 Zn1 N4 77.1(3)
N1 Zn1 N4 96.8(2)
N2 Zn1 N4 95.7(2)
N5 Zn1 N4 165.4(2)
N3 Zn1 N6 94.1(2)
N1 Zn1 N6 167.7(2)
N2 Zn1 N6 93.3(2)
N5 Zn1 N6 75.4(2)
N4 Zn1 N6 91.0(2)
N12 Zn2 N9 166.0(2)
N12 Zn2 N11 75.8(2)
N9 Zn2 N11 96.3(2)
N12 Zn2 N7 98.0(2)
N9 Zn2 N7 94.7(2)
N11 Zn2 N7 99.3(2)
N12 Zn2 N10 93.0(2)
N9 Zn2 N10 76.0(2)
N11 Zn2 N10 95.7(2)
N7 Zn2 N10 163.2(2)
N12 Zn2 N8 97.1(2)
N9 Zn2 N8 91.7(2)
N11 Zn2 N8 171.2(2)
N7 Zn2 N8 76.3(2)
N10 Zn2 N8 89.8(2)
N13 Zn3 N17 98.2(2)
N13 Zn3 N15 94.1(3)
N17 Zn3 N15 96.0(2)
N13 Zn3 N16 166.3(2)
N17 Zn3 N16 93.3(2)
N15 Zn3 N16 77.1(3)
N13 Zn3 N18 91.4(2)
N17 Zn3 N18 76.6(2)
N15 Zn3 N18 171.4(2)
N16 Zn3 N18 98.6(2)
N13 Zn3 N14 76.2(2)
N17 Zn3 N14 170.7(2)
N15 Zn3 N14 91.8(2)
N16 Zn3 N14 93.3(2)
N18 Zn3 N14 95.9(2)
N23 Zn4 N21 94.0(2)
N23 Zn4 N19 99.3(3)
N21 Zn4 N19 96.7(2)
N23 Zn4 N22 162.6(2)
N21 Zn4 N22 76.6(2)
N19 Zn4 N22 96.4(2)
N23 Zn4 N20 95.4(2)
N21 Zn4 N20 168.7(2)
N19 Zn4 N20 75.7(3)
N22 Zn4 N20 95.8(2)
N23 Zn4 N24 76.0(2)
N21 Zn4 N24 95.0(2)
N19 Zn4 N24 167.7(2)
N22 Zn4 N24 90.0(2)
N20 Zn4 N24 93.2(2)
C5 N1 C1 117.7(7)
C5 N1 Zn1 116.0(5)
C1 N1 Zn1 126.0(5)
C6 N2 C10 118.5(6)
C6 N2 Zn1 114.3(5)
C10 N2 Zn1 126.7(5)
C21 N3 C25 118.8(8)
C21 N3 Zn1 125.5(7)
C25 N3 Zn1 115.7(5)
C30 N4 C26 119.7(7)
C30 N4 Zn1 126.1(5)
C26 N4 Zn1 113.6(5)
C15 N5 C11 117.5(8)
C15 N5 Zn1 115.9(5)
C11 N5 Zn1 125.0(7)
C20 N6 C16 119.6(7)
C20 N6 Zn1 126.4(5)
C16 N6 Zn1 113.7(5)
C41 N7 C45 119.8(6)
C41 N7 Zn2 124.7(5)
C45 N7 Zn2 115.3(5)
C50 N8 C46 118.8(6)
C50 N8 Zn2 126.3(5)
C46 N8 Zn2 113.8(4)
C51 N9 C55 119.4(6)
C51 N9 Zn2 123.5(5)
C55 N9 Zn2 117.1(5)
C60 N10 C56 116.8(6)
C60 N10 Zn2 127.9(5)
C56 N10 Zn2 115.2(5)
C31 N11 C35 115.5(6)
C31 N11 Zn2 127.8(5)
C35 N11 Zn2 115.5(5)
C36 N12 C40 118.5(6)
C36 N12 Zn2 116.6(5)
C40 N12 Zn2 124.9(5)
C61 N13 C65 117.6(7)
C61 N13 Zn3 125.2(6)
C65 N13 Zn3 117.1(5)
C70 N14 C66 118.7(7)
C70 N14 Zn3 125.8(5)
C66 N14 Zn3 114.9(5)
C75 N15 C71 118.7(8)
C75 N15 Zn3 116.1(6)
C71 N15 Zn3 125.2(7)
C80 N16 C76 120.6(7)
C80 N16 Zn3 126.4(5)
C76 N16 Zn3 112.9(6)
C85 N17 C81 116.4(6)
C85 N17 Zn3 117.5(5)
C81 N17 Zn3 125.9(5)
C90 N18 C86 117.7(6)
C90 N18 Zn3 126.5(5)
C86 N18 Zn3 114.2(4)
C105 N19 C101 117.4(7)
C105 N19 Zn4 117.0(5)
C101 N19 Zn4 125.4(6)
C106 N20 C110 119.3(6)
C106 N20 Zn4 115.9(5)
C110 N20 Zn4 124.8(5)
C111 N21 C115 116.5(6)
C111 N21 Zn4 126.9(5)
C115 N21 Zn4 116.6(5)
C120 N22 C116 118.5(6)
C120 N22 Zn4 126.1(5)
C116 N22 Zn4 115.2(4)
C95 N23 C91 117.3(7)
C95 N23 Zn4 117.4(5)
C91 N23 Zn4 125.3(6)
C96 N24 C100 119.0(6)
C96 N24 Zn4 114.7(5)
C100 N24 Zn4 126.3(5)
C137 N25 C138 125.3(8)
C137 N26 C136 121.5(7)
C128 N27 C129 122.6(7)
C128 N28 C127 123.5(7)
C122 N29 C121 122.6(7)
C122 N30 C123 121.7(8)
C131 N31 C130 121.8(7)
C131 N32 C132 126.7(7)
C134 N33 C135 122.5(7)
C134 N34 C133 122.4(6)
C125 N35 C126 125.4(9)
C125 N36 C124 121.1(9)
N1 C1 C2 123.5(8)
C1 C2 C3 120.2(8)
C4 C3 C2 114.6(8)
C4 C3 C147 123.0(8)
C2 C3 C147 122.4(8)
C5 C4 C3 122.0(8)
N1 C5 C4 121.9(7)
N1 C5 C6 115.6(7)
C4 C5 C6 122.4(7)
N2 C6 C7 119.8(8)
N2 C6 C5 116.9(7)
C7 C6 C5 123.3(8)
C8 C7 C6 121.1(10)
C7 C8 C9 119.6(9)
C8 C9 C10 115.9(8)
C8 C9 C124 120.8(8)
C10 C9 C124 123.3(8)
N2 C10 C9 124.8(7)
N5 C11 C12 120.4(10)
C13 C12 C11 123.6(10)
C12 C13 C14 114.1(10)
C12 C13 C139 120.4(11)
C14 C13 C139 125.5(12)
C13 C14 C15 123.0(10)
N5 C15 C14 121.3(8)
N5 C15 C16 116.5(8)
C14 C15 C16 122.1(9)
N6 C16 C17 120.2(7)
N6 C16 C15 116.3(7)
C17 C16 C15 123.4(8)
C16 C17 C18 119.4(8)
C17 C18 C19 121.0(8)
C18 C19 C20 115.6(7)
C18 C19 C132 122.1(7)
C20 C19 C132 122.3(8)
N6 C20 C19 124.1(8)
N3 C21 C22 125.3(11)
C23 C22 C21 118.8(10)
C22 C23 C24 116.7(9)
C22 C23 C143 123.0(10)
C24 C23 C143 120.2(11)
C23 C24 C25 121.6(10)
N3 C25 C24 118.8(9)
N3 C25 C26 116.9(7)
C24 C25 C26 124.3(9)
C27 C26 N4 119.1(8)
C27 C26 C25 124.6(8)
N4 C26 C25 116.2(7)
C26 C27 C28 122.1(8)
C27 C28 C29 119.9(8)
C30 C29 C28 113.7(8)
C30 C29 C129 124.6(7)
C28 C29 C129 121.7(8)
N4 C30 C29 125.2(7)
N11 C31 C32 125.8(8)
C31 C32 C33 119.4(8)
C34 C33 C32 115.8(7)
C34 C33 C155 124.1(8)
C32 C33 C155 120.1(7)
C33 C34 C35 122.2(7)
N11 C35 C34 121.1(7)
N11 C35 C36 114.6(6)
C34 C35 C36 124.2(7)
N12 C36 C37 121.6(7)
N12 C36 C35 115.4(6)
C37 C36 C35 122.9(7)
C36 C37 C38 117.5(7)
C39 C38 C37 121.8(7)
C38 C39 C40 115.7(7)
C38 C39 C136 122.1(7)
C40 C39 C136 122.3(7)
N12 C40 C39 124.7(7)
N7 C41 C42 123.1(8)
C43 C42 C41 120.3(8)
C42 C43 C44 115.2(7)
C42 C43 C151 121.6(9)
C44 C43 C151 123.1(9)
C45 C44 C43 121.1(8)
N7 C45 C44 120.5(7)
N7 C45 C46 118.2(6)
C44 C45 C46 121.3(7)
N8 C46 C47 121.3(6)
N8 C46 C45 115.7(6)
C47 C46 C45 122.8(7)
C46 C47 C48 117.9(7)
C49 C48 C47 121.0(7)
C48 C49 C50 116.8(6)
C48 C49 C133 120.4(7)
C50 C49 C133 122.8(7)
N8 C50 C49 124.0(6)
N9 C51 C52 119.4(8)
C53 C52 C51 121.3(8)
C54 C53 C52 116.4(7)
C54 C53 C159 123.9(8)
C52 C53 C159 119.6(8)
C55 C54 C53 121.1(8)
N9 C55 C54 122.3(7)
N9 C55 C56 115.3(6)
C54 C55 C56 122.3(7)
N10 C56 C57 120.8(7)
N10 C56 C55 115.4(6)
C57 C56 C55 123.8(7)
C58 C57 C56 119.2(7)
C57 C58 C59 120.4(7)
C60 C59 C58 117.2(7)
C60 C59 C126 121.6(8)
C58 C59 C126 121.2(7)
C59 C60 N10 125.6(7)
N13 C61 C62 124.8(9)
C63 C62 C61 117.8(9)
C62 C63 C64 116.1(9)
C62 C63 C167 123.5(10)
C64 C63 C167 120.4(10)
C65 C64 C63 121.8(9)
C64 C65 N13 121.8(8)
C64 C65 C66 122.4(8)
N13 C65 C66 115.7(7)
C67 C66 N14 118.1(8)
C67 C66 C65 126.3(8)
N14 C66 C65 115.5(7)
C66 C67 C68 122.4(8)
C67 C68 C69 120.6(8)
C68 C69 C70 114.7(8)
C68 C69 C123 122.4(7)
C70 C69 C123 122.8(7)
N14 C70 C69 125.4(7)
C72 C71 N15 122.1(10)
C73 C72 C71 120.5(11)
C72 C73 C74 118.4(10)
C72 C73 C171 129.3(13)
C74 C73 C171 112.1(14)
C75 C74 C73 119.8(11)
N15 C75 C74 120.4(9)
N15 C75 C76 116.1(8)
C74 C75 C76 123.0(10)
C77 C76 N16 118.7(9)
C77 C76 C75 124.1(9)
N16 C76 C75 117.2(8)
C76 C77 C78 119.2(10)
C79 C78 C77 123.4(9)
C78 C79 C80 114.8(8)
C78 C79 C130 124.7(9)
C80 C79 C130 120.4(8)
N16 C80 C79 123.0(7)
N17 C81 C82 123.2(8)
C81 C82 C83 120.1(8)
C84 C83 C82 114.5(8)
C84 C83 C163 125.9(9)
C82 C83 C163 119.4(9)
C85 C84 C83 124.3(8)
N17 C85 C84 121.5(7)
N17 C85 C86 114.3(6)
C84 C85 C86 124.2(7)
N18 C86 C87 121.4(7)
N18 C86 C85 116.0(6)
C87 C86 C85 122.6(7)
C86 C87 C88 118.5(7)
C89 C88 C87 120.3(7)
C90 C89 C88 116.9(7)
C90 C89 C135 122.4(7)
C88 C89 C135 120.7(7)
N18 C90 C89 125.2(6)
N23 C91 C92 122.9(9)
C93 C92 C91 122.8(10)
C92 C93 C94 113.6(9)
C92 C93 C183 126.9(10)
C94 C93 C183 119.5(10)
C95 C94 C93 121.3(9)
N23 C95 C94 121.9(8)
N23 C95 C96 117.3(7)
C94 C95 C96 120.8(8)
N24 C96 C97 120.7(7)
N24 C96 C95 114.5(7)
C97 C96 C95 124.7(8)
C98 C97 C96 119.5(8)
C97 C98 C99 121.5(8)
C98 C99 C100 116.9(7)
C98 C99 C127 120.3(7)
C100 C99 C127 122.8(7)
N24 C100 C99 122.4(7)
N19 C101 C102 121.8(9)
C103 C102 C101 122.4(9)
C102 C103 C104 115.6(8)
C102 C103 C179 123.6(10)
C104 C103 C179 120.7(9)
C105 C104 C103 120.0(8)
N19 C105 C104 122.6(8)
N19 C105 C106 115.0(7)
C104 C105 C106 122.4(7)
N20 C106 C107 120.7(8)
N20 C106 C105 116.3(7)
C107 C106 C105 122.9(7)
C106 C107 C108 119.7(8)
C107 C108 C109 120.2(8)
C110 C109 C108 114.9(8)
C110 C109 C138 124.3(8)
C108 C109 C138 120.9(8)
N20 C110 C109 125.2(7)
N21 C111 C112 122.8(7)
C111 C112 C113 121.4(7)
C112 C113 C114 114.8(7)
C112 C113 C175 122.3(7)
C114 C113 C175 122.9(8)
C115 C114 C113 121.7(7)
N21 C115 C114 122.9(7)
N21 C115 C116 114.4(6)
C114 C115 C116 122.6(7)
N22 C116 C117 121.3(6)
N22 C116 C115 115.9(6)
C117 C116 C115 122.7(6)
C116 C117 C118 118.4(7)
C119 C118 C117 121.3(7)
C118 C119 C120 115.4(7)
C118 C119 C121 122.1(7)
C120 C119 C121 122.4(7)
N22 C120 C119 124.8(7)
N29 C121 C119 113.7(7)
O5 C122 N30 123.3(10)
O5 C122 N29 122.1(9)
N30 C122 N29 114.6(9)
N30 C123 C69 113.9(7)
N36 C124 C9 113.6(7)
O7 C125 N36 123.5(11)
O7 C125 N35 122.2(11)
N36 C125 N35 114.3(9)
N35 C126 C59 113.8(7)
N28 C127 C99 112.7(6)
O9 C128 N28 122.0(7)
O9 C128 N27 122.8(8)
N28 C128 N27 115.1(7)
C29 C129 N27 114.5(7)
N31 C130 C79 114.2(8)
O6 C131 N32 118.1(9)
O6 C131 N31 123.9(9)
N32 C131 N31 117.9(8)
N32 C132 C19 115.3(7)
N34 C133 C49 116.3(6)
O10 C134 N34 123.0(7)
O10 C134 N33 121.9(8)
N34 C134 N33 115.1(7)
N33 C135 C89 114.1(7)
N26 C136 C39 114.1(6)
O8 C137 N26 124.3(9)
O8 C137 N25 119.2(9)
N26 C137 N25 116.5(8)
N25 C138 C109 114.4(7)
C141 C139 C13 112.4(12)
C141 C139 C142 127.9(14)
C13 C139 C142 108.6(12)
C141 C139 C140 94.9(13)
C13 C139 C140 112.0(12)
C142 C139 C140 98.4(13)
C146 C143 C144 101.2(12)
C146 C143 C23 113.9(11)
C144 C143 C23 112.3(12)
C146 C143 C145 111.7(12)
C144 C143 C145 112.6(12)
C23 C143 C145 105.5(10)
C148 C147 C3 117.2(10)
C148 C147 C149 104.8(10)
C3 C147 C149 110.8(9)
C148 C147 C150 109.9(11)
C3 C147 C150 107.3(10)
C149 C147 C150 106.4(10)
C43 C151 C154 107.9(10)
C43 C151 C153 112.9(12)
C154 C151 C153 107.0(12)
C43 C151 C152 105.5(11)
C154 C151 C152 112.4(11)
C153 C151 C152 111.2(12)
C156 C155 C157 106.2(11)
C156 C155 C33 109.9(10)
C157 C155 C33 115.1(9)
C156 C155 C158 115.9(11)
C157 C155 C158 101.2(10)
C33 C155 C158 108.4(9)
C161 C159 C160 109.0(9)
C161 C159 C162 113.2(9)
C160 C159 C162 109.0(9)
C161 C159 C53 111.0(9)
C160 C159 C53 108.7(8)
C162 C159 C53 105.8(8)
C83 C163 C164 114.8(10)
C83 C163 C166 112.9(10)
C164 C163 C166 115.9(11)
C83 C163 C165 110.3(11)
C164 C163 C165 96.9(11)
C166 C163 C165 104.1(10)
C168 C167 C169 108.5(13)
C168 C167 C63 113.4(12)
C169 C167 C63 111.8(11)
C168 C167 C170 116.7(15)
C169 C167 C170 97.5(13)
C63 C167 C170 107.8(14)
C172 C171 C174 124(2)
C172 C171 C73 114.9(19)
C174 C171 C73 115.1(16)
C172 C171 C173 74.9(17)
C174 C171 C173 81.7(17)
C73 C171 C173 91.0(17)
C178 C175 C113 108.3(9)
C178 C175 C177 107.7(9)
C113 C175 C177 111.8(8)
C178 C175 C176 111.4(9)
C113 C175 C176 112.2(8)
C177 C175 C176 105.2(8)
C182 C179 C180 86.2(13)
C182 C179 C181 123.9(15)
C180 C179 C181 107.1(13)
C182 C179 C103 113.8(13)
C180 C179 C103 114.0(11)
C181 C179 C103 109.4(11)
C186 C183 C185 133(2)
C186 C183 C93 114.4(16)
C185 C183 C93 111.2(17)
C186 C183 C184 85.4(14)
C185 C183 C184 91.4(17)
C93 C183 C184 108.6(12)

loop_
_geom_bond_atom_site_label_1
_geom_bond_atom_site_label_2
_geom_bond_distance
Mo1 O4 1.737(5)
Mo1 O3 1.750(5)
Mo1 O1 1.750(5)
Mo1 O2 1.779(5)
Zn1 N3 2.134(6)
Zn1 N1 2.136(6)
Zn1 N2 2.157(6)
Zn1 N5 2.164(7)
Zn1 N4 2.171(6)
Zn1 N6 2.199(6)
Zn2 N12 2.137(6)
Zn2 N9 2.140(6)
Zn2 N11 2.145(6)
Zn2 N7 2.153(6)
Zn2 N10 2.179(6)
Zn2 N8 2.209(6)
Zn3 N13 2.109(6)
Zn3 N17 2.130(6)
Zn3 N15 2.134(7)
Zn3 N16 2.143(6)
Zn3 N18 2.161(6)
Zn3 N14 2.174(6)
Zn4 N23 2.114(6)
Zn4 N21 2.130(6)
Zn4 N19 2.130(6)
Zn4 N22 2.154(6)
Zn4 N20 2.172(6)
Zn4 N24 2.197(6)
O5 C122 1.227(10)
O6 C131 1.255(10)
O7 C125 1.234(11)
O8 C137 1.248(10)
O9 C128 1.239(9)
O10 C134 1.243(9)
N1 C5 1.313(9)
N1 C1 1.341(10)
N2 C6 1.324(9)
N2 C10 1.326(9)
N3 C21 1.296(11)
N3 C25 1.309(10)
N4 C30 1.330(9)
N4 C26 1.338(9)
N5 C15 1.304(10)
N5 C11 1.359(11)
N6 C20 1.319(9)
N6 C16 1.350(9)
N7 C41 1.302(9)
N7 C45 1.339(9)
N8 C50 1.322(8)
N8 C46 1.361(8)
N9 C51 1.341(9)
N9 C55 1.345(9)
N10 C60 1.347(9)
N10 C56 1.353(9)
N11 C31 1.344(10)
N11 C35 1.352(9)
N12 C36 1.332(8)
N12 C40 1.336(9)
N13 C61 1.300(10)
N13 C65 1.363(10)
N14 C70 1.323(9)
N14 C66 1.363(9)
N15 C75 1.318(11)
N15 C71 1.374(10)
N16 C80 1.318(9)
N16 C76 1.375(10)
N17 C85 1.339(9)
N17 C81 1.348(9)
N18 C90 1.332(8)
N18 C86 1.361(9)
N19 C105 1.346(9)
N19 C101 1.359(10)
N20 C106 1.320(9)
N20 C110 1.322(9)
N21 C111 1.336(9)
N21 C115 1.351(9)
N22 C120 1.334(9)
N22 C116 1.338(8)
N23 C95 1.312(10)
N23 C91 1.332(10)
N24 C96 1.347(9)
N24 C100 1.365(9)
N25 C137 1.354(11)
N25 C138 1.414(11)
N26 C137 1.325(11)
N26 C136 1.461(10)
N27 C128 1.362(9)
N27 C129 1.459(10)
N28 C128 1.343(10)
N28 C127 1.478(10)
N29 C122 1.377(11)
N29 C121 1.448(10)
N30 C122 1.331(11)
N30 C123 1.462(10)
N31 C131 1.334(11)
N31 C130 1.464(11)
N32 C131 1.332(11)
N32 C132 1.419(11)
N33 C134 1.344(9)
N33 C135 1.431(10)
N34 C134 1.341(10)
N34 C133 1.438(9)
N35 C125 1.358(12)
N35 C126 1.443(11)
N36 C125 1.314(12)
N36 C124 1.449(11)
C1 C2 1.380(12)
C2 C3 1.398(12)
C3 C4 1.393(11)
C3 C147 1.481(12)
C4 C5 1.388(11)
C5 C6 1.488(10)
C6 C7 1.367(13)
C7 C8 1.355(14)
C8 C9 1.365(13)
C9 C10 1.370(10)
C9 C124 1.524(12)
C11 C12 1.401(14)
C12 C13 1.310(15)
C13 C14 1.381(13)
C13 C139 1.455(15)
C14 C15 1.382(12)
C15 C16 1.470(11)
C16 C17 1.373(11)
C17 C18 1.379(11)
C18 C19 1.383(11)
C19 C20 1.385(10)
C19 C132 1.496(11)
C21 C22 1.361(13)
C22 C23 1.326(14)
C23 C24 1.386(14)
C23 C143 1.552(15)
C24 C25 1.394(12)
C25 C26 1.497(11)
C26 C27 1.326(11)
C27 C28 1.365(13)
C28 C29 1.412(12)
C29 C30 1.360(10)
C29 C129 1.447(11)
C31 C32 1.356(11)
C32 C33 1.396(11)
C33 C34 1.365(11)
C33 C155 1.496(11)
C34 C35 1.405(10)
C35 C36 1.492(10)
C36 C37 1.378(10)
C37 C38 1.409(11)
C38 C39 1.354(11)
C39 C40 1.381(10)
C39 C136 1.492(11)
C41 C42 1.397(11)
C42 C43 1.388(13)
C43 C44 1.417(12)
C43 C151 1.493(14)
C44 C45 1.398(11)
C45 C46 1.465(10)
C46 C47 1.386(10)
C47 C48 1.394(10)
C48 C49 1.376(10)
C49 C50 1.386(10)
C49 C133 1.500(10)
C51 C52 1.413(11)
C52 C53 1.385(12)
C53 C54 1.372(11)
C53 C159 1.563(12)
C54 C55 1.364(10)
C55 C56 1.503(10)
C56 C57 1.399(10)
C57 C58 1.355(11)
C58 C59 1.381(11)
C59 C60 1.333(10)
C59 C126 1.538(12)
C61 C62 1.415(13)
C62 C63 1.397(14)
C63 C64 1.411(13)
C63 C167 1.510(15)
C64 C65 1.350(11)
C65 C66 1.464(11)
C66 C67 1.357(11)
C67 C68 1.357(12)
C68 C69 1.366(11)
C69 C70 1.383(10)
C69 C123 1.510(11)
C71 C72 1.353(13)
C72 C73 1.333(16)
C73 C74 1.398(16)
C73 C171 1.56(2)
C74 C75 1.396(13)
C75 C76 1.457(12)
C76 C77 1.348(13)
C77 C78 1.366(13)
C78 C79 1.357(12)
C79 C80 1.386(11)
C79 C130 1.494(12)
C81 C82 1.374(12)
C82 C83 1.387(12)
C83 C84 1.360(11)
C83 C163 1.477(14)
C84 C85 1.344(10)
C85 C86 1.498(10)
C86 C87 1.362(10)
C87 C88 1.409(10)
C88 C89 1.367(10)
C89 C90 1.357(9)
C89 C135 1.533(10)
C91 C92 1.359(13)
C92 C93 1.353(13)
C93 C94 1.410(12)
C93 C183 1.527(16)
C94 C95 1.386(11)
C95 C96 1.494(11)
C96 C97 1.397(11)
C97 C98 1.356(11)
C98 C99 1.380(11)
C99 C100 1.394(10)
C99 C127 1.524(10)
C101 C102 1.383(12)
C102 C103 1.319(13)
C103 C104 1.465(13)
C103 C179 1.511(13)
C104 C105 1.347(11)
C105 C106 1.486(11)
C106 C107 1.364(11)
C107 C108 1.385(12)
C108 C109 1.387(12)
C109 C110 1.376(10)
C109 C138 1.516(12)
C111 C112 1.384(10)
C112 C113 1.385(11)
C113 C114 1.386(10)
C113 C175 1.499(11)
C114 C115 1.368(10)
C115 C116 1.510(9)
C116 C117 1.372(10)
C117 C118 1.391(10)
C118 C119 1.374(10)
C119 C120 1.377(10)
C119 C121 1.482(10)
C139 C141 1.356(17)
C139 C142 1.51(2)
C139 C140 1.59(2)
C143 C146 1.421(15)
C143 C144 1.529(19)
C143 C145 1.602(18)
C147 C148 1.436(15)
C147 C149 1.510(15)
C147 C150 1.535(18)
C151 C154 1.519(15)
C151 C153 1.52(2)
C151 C152 1.620(18)
C155 C156 1.413(17)
C155 C157 1.445(15)
C155 C158 1.560(17)
C159 C161 1.426(14)
C159 C160 1.492(12)
C159 C162 1.522(14)
C163 C164 1.496(15)
C163 C166 1.548(15)
C163 C165 1.586(18)
C167 C168 1.458(18)
C167 C169 1.507(17)
C167 C170 1.52(2)
C171 C172 1.34(2)
C171 C174 1.48(2)
C171 C173 1.79(4)
C175 C178 1.462(14)
C175 C177 1.508(13)
C175 C176 1.533(13)
C179 C182 1.41(2)
C179 C180 1.417(18)
C179 C181 1.44(2)
C183 C186 1.37(2)
C183 C185 1.41(3)
C183 C184 1.60(2)
O12S C1S 1.375(17)
O13S C2S 1.512(18)
